data_1574670
loop_
_publ_author_name
'Xu, Jian'
'Yao, Shenglai'
'Postils, Ver\`onica'
'Matito, Eduard'
'Lorent, Christian'
'Driess, Matthias'

_publ_section_title
;
 Isolable monoatomic monovalent bismuth complexes with a redox
 non-innocent bis-silylenyl carborane ligand
;
_journal_issue 24
_journal_name_full 'Chemical Science'
_journal_page_first 10826
_journal_page_last 10832
_journal_paper_doi 10.1039/D5SC02644J
_journal_volume 16
_journal_year 2025
_chemical_formula_moiety 'C80 H144 B20 Bi2 K2 N8 O4 Si4, 2(C4 H8 O)'
_chemical_formula_sum 'C88 H160 B20 Bi2 K2 N8 O6 Si4'
_chemical_formula_weight 2250.95
_space_group_crystal_system triclinic
_space_group_IT_number 2
_space_group_name_Hall '-P 1'
_space_group_name_H-M_alt 'P -1'
_atom_sites_solution_hydrogens mixed
_atom_sites_solution_primary dual
_audit_creation_date 2024-10-08
_audit_creation_method
;
Olex2 1.5-alpha
(compiled 2024.02.16 svn.r378c4104 for OlexSys, GUI svn.r6928)
;
_audit_update_record
;
2025-03-01 deposited with the CCDC.	2025-05-19 downloaded from the CCDC.
;
_cell_angle_alpha 70.800(4)
_cell_angle_beta 86.199(3)
_cell_angle_gamma 84.365(3)
_cell_formula_units_Z 1
_cell_length_a 10.0567(4)
_cell_length_b 14.8404(6)
_cell_length_c 19.9981(8)
_cell_measurement_reflns_used 8997
_cell_measurement_temperature 111.5(6)
_cell_measurement_theta_max 71.7900
_cell_measurement_theta_min 3.1410
_cell_volume 2803.2(2)
_computing_cell_refinement 'CrysAlisPro 1.171.40.67a (Rigaku OD, 2019)'
_computing_data_collection 'CrysAlisPro 1.171.40.67a (Rigaku OD, 2019)'
_computing_data_reduction 'CrysAlisPro 1.171.40.67a (Rigaku OD, 2019)'
_computing_molecular_graphics 'Olex2 1.5-alpha (Dolomanov et al., 2009)'
_computing_publication_material 'Olex2 1.5-alpha (Dolomanov et al., 2009)'
_computing_structure_refinement 'SHELXL 2014/7 (Sheldrick, 2015)'
_computing_structure_solution 'SHELXT 2014/5 (Sheldrick, 2014)'
_diffrn_ambient_temperature 111.5(6)
_diffrn_detector_area_resol_mean 10.5435
_diffrn_detector_type Atlas
_diffrn_measured_fraction_theta_full 0.998
_diffrn_measured_fraction_theta_max 0.966
_diffrn_measurement_details
;
List of Runs (angles in degrees, time in seconds):

  # Type    Start    End  Width  t~exp~   \w     \q     \k     \f   Frames
#--------------------------------------------------------------------------
  1  \w     19.00 106.00   1.00    7.00    --   41.50  38.00-150.00   87
  2  \w    -26.00  69.00   1.00    7.00    --   41.50 -57.00 -60.00   95
  3  \w      8.00  94.00   1.00    7.00    --   41.50-125.00 -60.00   86
  4  \w    -30.00  66.00   1.00    7.00    --   41.50 -38.00  30.00   96
  5  \w     70.00 129.00   1.00    6.00    --  103.63 -61.00  30.00   59
  6  \w     77.00 118.00   1.00    6.00    --  103.63  61.00-180.00   41
  7  \w     32.00  63.00   1.00    6.00    --  103.63 -77.00-180.00   31
  8  \w     32.00 123.00   1.00    6.00    --  103.63 -45.00-180.00   91
  9  \w     28.00 104.00   1.00    6.00    --  103.63-111.00   0.00   76
 10  \w     61.00 109.00   1.00    6.00    --  103.63-111.00-120.00   48
 11  \w     36.00  62.00   1.00    6.00    --  103.63-111.00 150.00   26
 12  \w     74.00 109.00   1.00    6.00    --  103.63-111.00 150.00   35
 13  \w     76.00 158.00   1.00    6.00    --  103.63  61.00   0.00   82
 14  \w    132.00 157.00   1.00    6.00    --  103.63  61.00-180.00   25
 15  \w    103.00 133.00   1.00    6.00    --  103.63 -77.00-180.00   30
 16  \w     15.00 158.00   1.00    6.00    --  103.63   0.00-180.00  143
 17  \w     52.00 121.00   1.00    6.00    --  103.63 -45.00 -30.00   69
 18  \w     42.00 109.00   1.00    6.00    --  103.63-111.00  60.00   67
;
_diffrn_measurement_device 'four-circle diffractometer'
_diffrn_measurement_device_type 'SuperNova, Single source at offset/far, Atlas'
_diffrn_measurement_method '\w scans'
_diffrn_radiation_type CuK\a
_diffrn_radiation_wavelength 1.54184
_diffrn_reflns_av_R_equivalents 0.0667
_diffrn_reflns_av_unetI/netI 0.0653
_diffrn_reflns_Laue_measured_fraction_full 0.998
_diffrn_reflns_Laue_measured_fraction_max 0.966
_diffrn_reflns_limit_h_max 12
_diffrn_reflns_limit_h_min -9
_diffrn_reflns_limit_k_max 16
_diffrn_reflns_limit_k_min -18
_diffrn_reflns_limit_l_max 24
_diffrn_reflns_limit_l_min -24
_diffrn_reflns_number 21148
_diffrn_reflns_point_group_measured_fraction_full 0.998
_diffrn_reflns_point_group_measured_fraction_max 0.966
_diffrn_reflns_theta_full 67.684
_diffrn_reflns_theta_max 72.691
_diffrn_reflns_theta_min 3.164
_exptl_absorpt_coefficient_mu 7.539
_exptl_absorpt_correction_T_max 1.00000
_exptl_absorpt_correction_T_min 0.85827
_exptl_absorpt_correction_type multi-scan
_exptl_absorpt_process_details
;
CrysAlisPro 1.171.40.67a (Rigaku Oxford Diffraction, 2019)
Empirical absorption correction using spherical harmonics,
 implemented in SCALE3 ABSPACK scaling algorithm.
;
_exptl_crystal_colour orange
_exptl_crystal_colour_primary orange
_exptl_crystal_density_diffrn 1.333
_exptl_crystal_description needle
_exptl_crystal_F_000 1152
_exptl_crystal_size_max 0.06
_exptl_crystal_size_mid 0.03
_exptl_crystal_size_min 0.02
_refine_diff_density_max 1.752
_refine_diff_density_min -2.348
_refine_diff_density_rms 0.133
_refine_ls_extinction_method none
_refine_ls_goodness_of_fit_ref 1.034
_refine_ls_hydrogen_treatment mixed
_refine_ls_matrix_type full
_refine_ls_number_parameters 642
_refine_ls_number_reflns 10794
_refine_ls_number_restraints 73
_refine_ls_restrained_S_all 1.038
_refine_ls_R_factor_all 0.0526
_refine_ls_R_factor_gt 0.0448
_refine_ls_shift/su_max 0.002
_refine_ls_shift/su_mean 0.000
_refine_ls_structure_factor_coef Fsqd
_refine_ls_weighting_details 'w=1/[\s^2^(Fo^2^)+(0.0666P)^2^+2.2903P] where P=(Fo^2^+2Fc^2^)/3'
_refine_ls_weighting_scheme calc
_refine_ls_wR_factor_gt 0.1134
_refine_ls_wR_factor_ref 0.1207
_reflns_Friedel_coverage 0.000
_reflns_number_gt 9482
_reflns_number_total 10794
_reflns_threshold_expression 'I > 2\s(I)'
_cod_data_source_file d5sc02644j2.cif
_cod_data_source_block 3
_cod_depositor_comments 'Adding full bibliography for 1574669--1574673.cif.'
_cod_database_code 1574670
_shelx_shelxl_version_number 2014/7
_shelx_space_group_comment
;
The symmetry employed for this shelxl refinement is uniquely defined
by the following loop, which should always be used as a source of
symmetry information in preference to the above space-group names.
They are only intended as comments.
;
_shelx_estimated_absorpt_t_max 0.864
_shelx_estimated_absorpt_t_min 0.660
_olex2_refinement_description
;
1. Restrained distances
 C42-C43 \\sim C42A-C43
 with sigma of 0.02
 K1-C42 \\sim K1-C42A
 with sigma of 0.04
 K1-C41 \\sim K1-C41A
 with sigma of 0.04
 O3-C42 \\sim O3A-C42A
 with sigma of 0.04
 C44-C41 \\sim C44-C41A
 with sigma of 0.04
 C43-C41 \\sim C43-C41A
 with sigma of 0.04
 K1-O3 \\sim K1-O3A
 with sigma of 0.02
 O3-C41 \\sim O3A-C41A
 with sigma of 0.02
 O3-C44 \\sim O3A-C44
 with sigma of 0.02
 C42-C41 \\sim C42A-C41A
 with sigma of 0.02
 C43-C42 \\sim C43-C42A
 with sigma of 0.02
2. Rigid bond restraints
 C41, C42, C43
 with sigma for 1-2 distances of 0.01 and sigma for 1-3 distances of 0.01
 C41A, C42A, C43
 with sigma for 1-2 distances of 0.01 and sigma for 1-3 distances of 0.01
3. Rigid body (RIGU) restrains
 C41, O3, C44, C43, C42
 with sigma for 1-2 distances of 0.001 and sigma for 1-3 distances of 0.002
 C44, C43, C41A, C42A, O3A
 with sigma for 1-2 distances of 0.001 and sigma for 1-3 distances of 0.002
4. Others
 Sof(H44C)=Sof(H44D)=Sof(H43C)=Sof(H43D)=Sof(C41A)=Sof(H41C)=Sof(H41D)=
 Sof(O3A)=Sof(C42A)=Sof(H42C)=Sof(H42D)=1-FVAR(1)
 Sof(O3)=Sof(H44A)=Sof(H44B)=Sof(C42)=Sof(H42A)=Sof(H42B)=Sof(H43A)=Sof(H43B)=
 Sof(C41)=Sof(H41A)=Sof(H41B)=FVAR(1)
5.a Secondary CH2 refined with riding coordinates:
 C37(H37A,H37B), C38(H38A,H38B), C40(H40A,H40B), C39(H39A,H39B), C34(H34A,
 H34B), C33(H33A,H33B), C35(H35A,H35B), C36(H36A,H36B), C44(H44A,H44B),
 C44(H44C,H44D), C42(H42A,H42B), C43(H43A,H43B), C43(H43C,H43D), C41(H41A,H41B),
  C41A(H41C,H41D), C42A(H42C,H42D)
5.b Aromatic/amide H refined with riding coordinates:
 C24(H24), C28(H28), C13(H13), C9(H9), C25(H25), C27(H27), C10(H10), C26(H26),
 C12(H12), C11(H11)
5.c Idealised Me refined as rotating group:
 C5(H5A,H5B,H5C), C32(H32A,H32B,H32C), C15(H15A,H15B,H15C), C19(H19A,H19B,
 H19C), C4(H4A,H4B,H4C), C6(H6A,H6B,H6C), C30(H30A,H30B,H30C), C17(H17A,H17B,
 H17C), C20(H20A,H20B,H20C), C16(H16A,H16B,H16C), C21(H21A,H21B,H21C), C31(H31A,
 H31B,H31C)
5.d Boron cage BH refined with riding coordinates:
 B3(H3), B4(H4), B1(H1), B5(H5), B2(H2), B6(H6)
;
_olex2_submission_special_instructions 'No special instructions were received'
_oxdiff_exptl_absorpt_empirical_details
;
Empirical correction (ABSPACK) includes:
- Absorption correction using spherical harmonics
- Frame scaling
;

loop_
_space_group_symop_operation_xyz
'x, y, z'
'-x, -y, -z'

loop_
_atom_site_label
_atom_site_type_symbol
_atom_site_fract_x
_atom_site_fract_y
_atom_site_fract_z
_atom_site_U_iso_or_equiv
_atom_site_adp_type
_atom_site_occupancy
_atom_site_site_symmetry_order
_atom_site_calc_flag
_atom_site_refinement_flags_posn
_atom_site_refinement_flags_adp
_atom_site_refinement_flags_occupancy
_atom_site_disorder_assembly
_atom_site_disorder_group
Bi1 Bi 0.76135(2) 0.50358(2) 0.34362(2) 0.02836(8) Uani 1 1 d . . . . .
K1 K 0.30672(11) 1.02054(8) 0.05784(6) 0.0335(2) Uani 1 1 d D . . . .
Si1 Si 0.74831(12) 0.68530(9) 0.33323(6) 0.0221(2) Uani 1 1 d . . . . .
Si2 Si 0.65152(12) 0.54857(9) 0.22083(7) 0.0224(3) Uani 1 1 d . . . . .
O2 O 0.1473(4) 0.9084(3) 0.0300(2) 0.0434(10) Uani 1 1 d . . . . .
N3 N 0.7168(4) 0.4755(3) 0.1651(2) 0.0250(8) Uani 1 1 d . . . . .
N2 N 0.6927(4) 0.7117(3) 0.4146(2) 0.0268(8) Uani 1 1 d . . . . .
N1 N 0.8924(4) 0.7185(3) 0.3698(2) 0.0254(8) Uani 1 1 d . . . . .
N4 N 0.5189(4) 0.4745(3) 0.2127(2) 0.0246(8) Uani 1 1 d . . . . .
C23 C 0.5728(5) 0.3618(3) 0.1411(3) 0.0258(10) Uani 1 1 d . . . . .
C24 C 0.6162(6) 0.2655(4) 0.1704(3) 0.0344(12) Uani 1 1 d . . . . .
H24 H 0.6587 0.2430 0.2145 0.041 Uiso 1 1 calc R U . . .
C1 C 0.6866(5) 0.7690(3) 0.2526(3) 0.0255(10) Uani 1 1 d . . . . .
C22 C 0.6020(5) 0.4344(3) 0.1733(2) 0.0238(9) Uani 1 1 d . . . . .
C3 C 1.0389(5) 0.7204(4) 0.3549(3) 0.0317(11) Uani 1 1 d . . . . .
C8 C 0.8621(5) 0.7523(4) 0.4860(3) 0.0283(10) Uani 1 1 d . . . . .
C29 C 0.3853(5) 0.4489(4) 0.2444(3) 0.0296(11) Uani 1 1 d . . . . .
C2 C 0.6195(5) 0.6738(3) 0.1749(3) 0.0273(10) Uani 1 1 d . . . . .
C5 C 1.1084(5) 0.6260(4) 0.3994(3) 0.0368(12) Uani 1 1 d . . . . .
H5A H 1.0926 0.6185 0.4498 0.055 Uiso 1 1 calc R U . . .
H5B H 1.2046 0.6257 0.3880 0.055 Uiso 1 1 calc R U . . .
H5C H 1.0726 0.5730 0.3892 0.055 Uiso 1 1 calc R U . . .
C7 C 0.8170(5) 0.7267(3) 0.4259(3) 0.0248(10) Uani 1 1 d . . . . .
C32 C 0.3361(5) 0.5210(4) 0.2814(3) 0.0348(12) Uani 1 1 d . . . . .
H32A H 0.4015 0.5207 0.3157 0.052 Uiso 1 1 calc R U . . .
H32B H 0.2501 0.5038 0.3061 0.052 Uiso 1 1 calc R U . . .
H32C H 0.3249 0.5850 0.2462 0.052 Uiso 1 1 calc R U . . .
C28 C 0.5072(5) 0.3930(4) 0.0769(3) 0.0325(11) Uani 1 1 d . . . . .
H28 H 0.4734 0.4580 0.0580 0.039 Uiso 1 1 calc R U . . .
C14 C 0.5759(5) 0.6901(4) 0.4658(3) 0.0320(11) Uani 1 1 d . . . . .
C13 C 0.8467(6) 0.8475(4) 0.4838(4) 0.0429(14) Uani 1 1 d . . . . .
H13 H 0.8052 0.8946 0.4447 0.051 Uiso 1 1 calc R U . . .
C15 C 0.6070(6) 0.5943(5) 0.5227(3) 0.0414(14) Uani 1 1 d . . . . .
H15A H 0.5259 0.5746 0.5518 0.062 Uiso 1 1 calc R U . . .
H15B H 0.6765 0.6003 0.5526 0.062 Uiso 1 1 calc R U . . .
H15C H 0.6385 0.5461 0.5002 0.062 Uiso 1 1 calc R U . . .
C9 C 0.9204(5) 0.6835(4) 0.5442(3) 0.0356(12) Uani 1 1 d . . . . .
H9 H 0.9307 0.6182 0.5467 0.043 Uiso 1 1 calc R U . . .
C18 C 0.8472(5) 0.4568(4) 0.1303(3) 0.0308(11) Uani 1 1 d . . . . .
C19 C 0.9266(5) 0.5423(4) 0.1227(3) 0.0380(13) Uani 1 1 d . . . . .
H19A H 0.8794 0.6007 0.0921 0.057 Uiso 1 1 calc R U . . .
H19B H 1.0154 0.5328 0.1016 0.057 Uiso 1 1 calc R U . . .
H19C H 0.9359 0.5483 0.1695 0.057 Uiso 1 1 calc R U . . .
C25 C 0.5966(7) 0.2031(4) 0.1343(3) 0.0441(14) Uani 1 1 d . . . . .
H25 H 0.6248 0.1371 0.1544 0.053 Uiso 1 1 calc R U . . .
C4 C 1.0943(5) 0.8052(4) 0.3695(4) 0.0423(14) Uani 1 1 d . . . . .
H4A H 1.0394 0.8643 0.3463 0.063 Uiso 1 1 calc R U . . .
H4B H 1.1867 0.8114 0.3509 0.063 Uiso 1 1 calc R U . . .
H4C H 1.0919 0.7937 0.4207 0.063 Uiso 1 1 calc R U . . .
C27 C 0.4912(7) 0.3307(4) 0.0410(3) 0.0452(15) Uani 1 1 d . . . . .
H27 H 0.4492 0.3529 -0.0033 0.054 Uiso 1 1 calc R U . . .
C6 C 1.0606(5) 0.7319(5) 0.2765(3) 0.0383(13) Uani 1 1 d . . . . .
H6A H 1.0313 0.6760 0.2676 0.057 Uiso 1 1 calc R U . . .
H6B H 1.1558 0.7373 0.2632 0.057 Uiso 1 1 calc R U . . .
H6C H 1.0087 0.7898 0.2483 0.057 Uiso 1 1 calc R U . . .
C10 C 0.9637(6) 0.7113(6) 0.5989(3) 0.0499(17) Uani 1 1 d . . . . .
H10 H 1.0032 0.6645 0.6389 0.060 Uiso 1 1 calc R U . . .
C30 C 0.3983(6) 0.3485(4) 0.2983(3) 0.0450(14) Uani 1 1 d . . . . .
H30A H 0.4260 0.3020 0.2738 0.067 Uiso 1 1 calc R U . . .
H30B H 0.3119 0.3335 0.3233 0.067 Uiso 1 1 calc R U . . .
H30C H 0.4654 0.3454 0.3326 0.067 Uiso 1 1 calc R U . . .
B3 B 0.7260(6) 0.8692(4) 0.1930(3) 0.0277(11) Uani 1 1 d . . . . .
H3 H 0.8012 0.9144 0.2023 0.033 Uiso 1 1 calc R U . . .
C17 C 0.4596(5) 0.6819(5) 0.4235(3) 0.0403(13) Uani 1 1 d . . . . .
H17A H 0.4848 0.6332 0.4007 0.060 Uiso 1 1 calc R U . . .
H17B H 0.4379 0.7437 0.3872 0.060 Uiso 1 1 calc R U . . .
H17C H 0.3815 0.6635 0.4554 0.060 Uiso 1 1 calc R U . . .
B4 B 0.5636(6) 0.8545(4) 0.2325(3) 0.0285(12) Uani 1 1 d . . . . .
H4 H 0.5190 0.8881 0.2723 0.034 Uiso 1 1 calc R U . . .
B10 B 0.5849(5) 0.9206(4) 0.1420(3) 0.0263(11) Uani 1 1 d . . . . .
C20 C 0.9196(6) 0.3663(4) 0.1797(4) 0.0513(17) Uani 1 1 d . . . . .
H20A H 0.9263 0.3733 0.2263 0.077 Uiso 1 1 calc R U . . .
H20B H 1.0095 0.3566 0.1598 0.077 Uiso 1 1 calc R U . . .
H20C H 0.8694 0.3110 0.1844 0.077 Uiso 1 1 calc R U . . .
C26 C 0.5368(7) 0.2348(5) 0.0696(3) 0.0494(16) Uani 1 1 d . . . . .
H26 H 0.5268 0.1913 0.0448 0.059 Uiso 1 1 calc R U . . .
C12 C 0.8912(7) 0.8740(5) 0.5379(4) 0.0576(18) Uani 1 1 d . . . . .
H12 H 0.8813 0.9393 0.5355 0.069 Uiso 1 1 calc R U . . .
C16 C 0.5393(6) 0.7709(5) 0.4972(4) 0.0480(15) Uani 1 1 d . . . . .
H16A H 0.4511 0.7627 0.5213 0.072 Uiso 1 1 calc R U . . .
H16B H 0.5372 0.8327 0.4591 0.072 Uiso 1 1 calc R U . . .
H16C H 0.6062 0.7690 0.5312 0.072 Uiso 1 1 calc R U . . .
B8 B 0.5452(5) 0.8535(4) 0.0874(3) 0.0252(11) Uani 1 1 d . . . . .
B9 B 0.4562(6) 0.8371(4) 0.1710(3) 0.0267(11) Uani 1 1 d . . . . .
B1 B 0.7482(5) 0.7409(4) 0.1816(3) 0.0257(11) Uani 1 1 d . . . . .
H1 H 0.8367 0.6884 0.2003 0.031 Uiso 1 1 calc R U . . .
C11 C 0.9499(7) 0.8062(6) 0.5954(4) 0.0562(19) Uani 1 1 d . . . . .
H11 H 0.9806 0.8246 0.6326 0.067 Uiso 1 1 calc R U . . .
B5 B 0.6561(5) 0.7517(4) 0.0973(3) 0.0263(11) Uani 1 1 d . . . . .
H5 H 0.6955 0.7285 0.0513 0.032 Uiso 1 1 calc R U . . .
C21 C 0.8313(6) 0.4480(5) 0.0584(3) 0.0491(16) Uani 1 1 d . . . . .
H21A H 0.7843 0.3911 0.0637 0.074 Uiso 1 1 calc R U . . .
H21B H 0.9196 0.4421 0.0358 0.074 Uiso 1 1 calc R U . . .
H21C H 0.7795 0.5050 0.0290 0.074 Uiso 1 1 calc R U . . .
C31 C 0.2861(6) 0.4544(5) 0.1885(4) 0.0476(15) Uani 1 1 d . . . . .
H31A H 0.2842 0.5178 0.1522 0.071 Uiso 1 1 calc R U . . .
H31B H 0.1967 0.4438 0.2108 0.071 Uiso 1 1 calc R U . . .
H31C H 0.3135 0.4052 0.1664 0.071 Uiso 1 1 calc R U . . .
C37 C 0.1192(6) 0.8176(5) 0.0813(4) 0.0530(18) Uani 1 1 d . . . . .
H37A H 0.0291 0.8215 0.1038 0.064 Uiso 1 1 calc R U . . .
H37B H 0.1862 0.7967 0.1186 0.064 Uiso 1 1 calc R U . . .
B2 B 0.5442(6) 0.7276(4) 0.2307(3) 0.0299(12) Uani 1 1 d . . . . .
H2 H 0.5145 0.6682 0.2791 0.036 Uiso 1 1 calc R U . . .
B6 B 0.4908(6) 0.7412(4) 0.1347(3) 0.0263(11) Uani 1 1 d . . . . .
H6 H 0.4072 0.7111 0.1167 0.032 Uiso 1 1 calc R U . . .
B7 B 0.7181(5) 0.8542(4) 0.1080(3) 0.0262(11) Uani 1 1 d . . . . .
C38 C 0.1071(6) 0.9107(5) -0.0383(4) 0.0467(14) Uani 1 1 d . . . . .
H38A H 0.1823 0.9265 -0.0736 0.056 Uiso 1 1 calc R U . . .
H38B H 0.0314 0.9595 -0.0547 0.056 Uiso 1 1 calc R U . . .
O1 O 0.8055(8) 0.1445(7) 0.3135(5) 0.115(3) Uani 1 1 d . . . . .
C40 C 0.0649(7) 0.8103(5) -0.0292(5) 0.0611(19) Uani 1 1 d . . . . .
H40A H -0.0337 0.8094 -0.0257 0.073 Uiso 1 1 calc R U . . .
H40B H 0.1000 0.7884 -0.0692 0.073 Uiso 1 1 calc R U . . .
C39 C 0.1269(7) 0.7497(5) 0.0389(5) 0.066(2) Uani 1 1 d . . . . .
H39A H 0.2207 0.7275 0.0307 0.079 Uiso 1 1 calc R U . . .
H39B H 0.0758 0.6934 0.0630 0.079 Uiso 1 1 calc R U . . .
C34 C 0.6456(16) 0.0369(7) 0.3313(6) 0.112(5) Uani 1 1 d . . . . .
H34A H 0.6362 -0.0328 0.3506 0.134 Uiso 1 1 calc R U . . .
H34B H 0.5844 0.0644 0.2915 0.134 Uiso 1 1 calc R U . . .
C33 C 0.7844(15) 0.0531(7) 0.3045(7) 0.115(5) Uani 1 1 d . . . . .
H33A H 0.8478 0.0012 0.3325 0.138 Uiso 1 1 calc R U . . .
H33B H 0.7948 0.0571 0.2541 0.138 Uiso 1 1 calc R U . . .
C35 C 0.6068(13) 0.0806(8) 0.3872(7) 0.108(4) Uani 1 1 d . . . . .
H35A H 0.6025 0.0318 0.4348 0.130 Uiso 1 1 calc R U . . .
H35B H 0.5203 0.1198 0.3779 0.130 Uiso 1 1 calc R U . . .
C36 C 0.7234(11) 0.1421(11) 0.3786(7) 0.118(5) Uani 1 1 d . . . . .
H36A H 0.6889 0.2080 0.3757 0.142 Uiso 1 1 calc R U . . .
H36B H 0.7799 0.1158 0.4204 0.142 Uiso 1 1 calc R U . . .
H8 H 0.504(5) 0.895(4) 0.035(3) 0.024(13) Uiso 1 1 d . . . . .
H10A H 0.559(4) 0.998(3) 0.123(3) 0.014(11) Uiso 1 1 d . . . . .
H7 H 0.788(6) 0.891(4) 0.070(3) 0.036(16) Uiso 1 1 d . . . . .
H9A H 0.349(7) 0.859(5) 0.175(4) 0.050(19) Uiso 1 1 d . . . . .
O3 O 0.2021(12) 1.0888(6) 0.1577(4) 0.065(2) Uani 0.733(17) 1 d D U P A 1
C44 C 0.1969(12) 1.1790(7) 0.1649(5) 0.096(3) Uani 1 1 d D U . . .
H44A H 0.1090 1.2139 0.1504 0.115 Uiso 0.733(17) 1 calc R U P A 1
H44B H 0.2672 1.2162 0.1341 0.115 Uiso 0.733(17) 1 calc R U P A 1
H44C H 0.1010 1.1906 0.1539 0.115 Uiso 0.267(17) 1 calc R U P A 2
H44D H 0.2465 1.2313 0.1320 0.115 Uiso 0.267(17) 1 calc R U P A 2
C42 C 0.203(2) 1.0642(11) 0.2790(8) 0.121(6) Uani 0.733(17) 1 d D U P A 1
H42A H 0.1331 1.0579 0.3174 0.145 Uiso 0.733(17) 1 calc R U P A 1
H42B H 0.2884 1.0325 0.2999 0.145 Uiso 0.733(17) 1 calc R U P A 1
C43 C 0.2164(17) 1.1690(9) 0.2359(6) 0.132(4) Uani 1 1 d D U . . .
H43A H 0.1487 1.2108 0.2525 0.158 Uiso 0.733(17) 1 calc R U P A 1
H43B H 0.3063 1.1872 0.2410 0.158 Uiso 0.733(17) 1 calc R U P A 1
H43C H 0.1295 1.1570 0.2622 0.158 Uiso 0.267(17) 1 calc R U P A 2
H43D H 0.2417 1.2310 0.2375 0.158 Uiso 0.267(17) 1 calc R U P A 2
C41 C 0.161(2) 1.0211(10) 0.2225(7) 0.117(6) Uani 0.733(17) 1 d D U P A 1
H41A H 0.2071 0.9570 0.2290 0.141 Uiso 0.733(17) 1 calc R U P A 1
H41B H 0.0628 1.0163 0.2248 0.141 Uiso 0.733(17) 1 calc R U P A 1
C41A C 0.293(5) 1.0290(18) 0.2304(13) 0.093(9) Uani 0.267(17) 1 d D U P A 2
H41C H 0.3779 0.9916 0.2246 0.111 Uiso 0.267(17) 1 calc R U P A 2
H41D H 0.2253 0.9841 0.2543 0.111 Uiso 0.267(17) 1 calc R U P A 2
O3A O 0.249(4) 1.0911(15) 0.1628(10) 0.091(10) Uani 0.267(17) 1 d D U P A 2
C42A C 0.315(5) 1.095(3) 0.2737(19) 0.126(9) Uani 0.267(17) 1 d D U P A 2
H42C H 0.2912 1.0666 0.3247 0.151 Uiso 0.267(17) 1 calc R U P A 2
H42D H 0.4066 1.1164 0.2673 0.151 Uiso 0.267(17) 1 calc R U P A 2

loop_
_atom_site_aniso_label
_atom_site_aniso_U_11
_atom_site_aniso_U_22
_atom_site_aniso_U_33
_atom_site_aniso_U_23
_atom_site_aniso_U_13
_atom_site_aniso_U_12
Bi1 0.03527(12) 0.02293(11) 0.02514(11) -0.00355(8) -0.00876(8) -0.00384(7)
K1 0.0340(5) 0.0340(6) 0.0274(5) -0.0035(5) -0.0036(4) 0.0002(4)
Si1 0.0225(6) 0.0249(6) 0.0187(6) -0.0052(5) -0.0038(5) -0.0045(5)
Si2 0.0260(6) 0.0188(6) 0.0225(6) -0.0058(5) -0.0031(5) -0.0045(5)
O2 0.049(2) 0.036(2) 0.042(2) -0.0060(18) -0.0049(19) -0.0104(18)
N3 0.0233(19) 0.026(2) 0.028(2) -0.0094(17) -0.0004(16) -0.0080(16)
N2 0.029(2) 0.029(2) 0.021(2) -0.0048(17) -0.0025(16) -0.0082(16)
N1 0.0233(19) 0.028(2) 0.027(2) -0.0111(17) -0.0042(16) -0.0019(16)
N4 0.0251(19) 0.024(2) 0.026(2) -0.0090(17) -0.0009(16) -0.0050(15)
C23 0.031(2) 0.026(2) 0.021(2) -0.0068(19) -0.0001(18) -0.0103(19)
C24 0.045(3) 0.029(3) 0.030(3) -0.008(2) -0.007(2) -0.008(2)
C1 0.029(2) 0.023(2) 0.025(2) -0.0071(19) -0.0033(19) -0.0044(18)
C22 0.032(2) 0.019(2) 0.019(2) -0.0024(18) -0.0031(18) -0.0038(18)
C3 0.022(2) 0.036(3) 0.035(3) -0.007(2) -0.004(2) -0.006(2)
C8 0.029(2) 0.029(3) 0.030(3) -0.012(2) -0.007(2) -0.0050(19)
C29 0.025(2) 0.032(3) 0.033(3) -0.012(2) 0.002(2) -0.0081(19)
C2 0.039(3) 0.023(2) 0.021(2) -0.0067(19) -0.005(2) -0.008(2)
C5 0.032(3) 0.038(3) 0.039(3) -0.011(3) -0.003(2) 0.003(2)
C7 0.028(2) 0.023(2) 0.023(2) -0.0050(19) -0.0065(18) -0.0015(18)
C32 0.031(3) 0.041(3) 0.035(3) -0.016(2) 0.006(2) -0.006(2)
C28 0.043(3) 0.028(3) 0.026(3) -0.006(2) -0.006(2) -0.008(2)
C14 0.032(3) 0.041(3) 0.023(2) -0.009(2) 0.001(2) -0.010(2)
C13 0.054(3) 0.034(3) 0.048(4) -0.021(3) -0.010(3) -0.004(3)
C15 0.038(3) 0.051(4) 0.033(3) -0.006(3) 0.000(2) -0.019(3)
C9 0.038(3) 0.043(3) 0.026(3) -0.013(2) -0.010(2) 0.004(2)
C18 0.022(2) 0.032(3) 0.040(3) -0.015(2) 0.004(2) -0.0037(19)
C19 0.027(2) 0.035(3) 0.052(4) -0.014(3) 0.008(2) -0.009(2)
C25 0.063(4) 0.029(3) 0.046(3) -0.018(3) -0.004(3) -0.007(3)
C4 0.030(3) 0.043(3) 0.060(4) -0.021(3) -0.002(3) -0.013(2)
C27 0.065(4) 0.043(3) 0.030(3) -0.010(3) -0.012(3) -0.020(3)
C6 0.022(2) 0.057(4) 0.032(3) -0.008(3) -0.001(2) -0.006(2)
C10 0.039(3) 0.081(5) 0.039(3) -0.036(3) -0.016(3) 0.016(3)
C30 0.051(3) 0.041(3) 0.040(3) -0.008(3) 0.016(3) -0.016(3)
B3 0.031(3) 0.025(3) 0.024(3) -0.001(2) -0.008(2) -0.008(2)
C17 0.029(3) 0.064(4) 0.026(3) -0.011(3) 0.000(2) -0.012(3)
B4 0.029(3) 0.029(3) 0.030(3) -0.013(2) -0.006(2) 0.001(2)
B10 0.029(3) 0.021(3) 0.027(3) -0.004(2) -0.005(2) -0.004(2)
C20 0.038(3) 0.034(3) 0.079(5) -0.015(3) -0.006(3) 0.000(2)
C26 0.076(4) 0.042(3) 0.042(3) -0.024(3) -0.009(3) -0.021(3)
C12 0.068(4) 0.049(4) 0.070(5) -0.037(4) -0.010(4) -0.008(3)
C16 0.046(3) 0.058(4) 0.049(4) -0.030(3) 0.008(3) -0.008(3)
B8 0.028(3) 0.025(3) 0.022(3) -0.006(2) -0.005(2) -0.002(2)
B9 0.030(3) 0.026(3) 0.024(3) -0.008(2) -0.005(2) -0.001(2)
B1 0.024(2) 0.031(3) 0.021(3) -0.007(2) -0.002(2) 0.001(2)
C11 0.048(4) 0.086(5) 0.057(4) -0.054(4) -0.012(3) 0.002(3)
B5 0.023(2) 0.026(3) 0.030(3) -0.008(2) -0.004(2) -0.003(2)
C21 0.045(3) 0.072(5) 0.040(3) -0.031(3) 0.011(3) -0.020(3)
C31 0.030(3) 0.072(4) 0.049(4) -0.029(3) -0.001(3) -0.012(3)
C37 0.032(3) 0.057(4) 0.055(4) 0.005(3) -0.003(3) -0.011(3)
B2 0.040(3) 0.025(3) 0.023(3) -0.006(2) 0.000(2) -0.004(2)
B6 0.030(3) 0.023(3) 0.025(3) -0.005(2) -0.002(2) -0.007(2)
B7 0.028(3) 0.023(3) 0.023(3) 0.000(2) -0.003(2) -0.006(2)
C38 0.047(3) 0.043(3) 0.051(4) -0.014(3) 0.000(3) -0.005(3)
O1 0.102(5) 0.146(8) 0.118(7) -0.069(6) -0.012(5) -0.015(5)
C40 0.053(4) 0.050(4) 0.085(6) -0.026(4) -0.014(4) -0.008(3)
C39 0.057(4) 0.036(4) 0.101(7) -0.011(4) -0.020(4) -0.015(3)
C34 0.210(15) 0.049(5) 0.070(7) 0.002(5) -0.043(8) -0.025(7)
C33 0.182(13) 0.050(6) 0.102(9) -0.004(6) -0.060(9) 0.012(7)
C35 0.143(10) 0.073(7) 0.112(9) -0.027(7) -0.041(8) -0.007(7)
C36 0.084(7) 0.192(14) 0.119(10) -0.105(10) 0.008(7) -0.022(8)
O3 0.075(6) 0.059(3) 0.057(3) -0.022(3) 0.021(3) 0.006(3)
C44 0.145(8) 0.066(3) 0.078(4) -0.031(3) 0.023(4) -0.001(3)
C42 0.197(16) 0.086(5) 0.078(4) -0.036(3) 0.028(5) 0.004(6)
C43 0.226(11) 0.090(4) 0.082(4) -0.036(3) 0.007(5) -0.008(5)
C41 0.202(15) 0.080(4) 0.066(4) -0.026(3) 0.052(5) -0.027(6)
C41A 0.13(2) 0.067(6) 0.086(8) -0.026(5) 0.013(10) -0.019(8)
O3A 0.13(2) 0.065(5) 0.081(7) -0.032(5) 0.018(9) -0.004(10)
C42A 0.214(18) 0.072(9) 0.098(10) -0.032(8) -0.003(12) -0.026(11)

loop_
_atom_type_symbol
_atom_type_description
_atom_type_scat_dispersion_real
_atom_type_scat_dispersion_imag
_atom_type_scat_source
C C 0.0181 0.0091 'International Tables Vol C Tables 4.2.6.8 and 6.1.1.4'
H H 0.0000 0.0000 'International Tables Vol C Tables 4.2.6.8 and 6.1.1.4'
B B 0.0090 0.0039 'International Tables Vol C Tables 4.2.6.8 and 6.1.1.4'
Bi Bi -4.0111 8.9310 'International Tables Vol C Tables 4.2.6.8 and 6.1.1.4'
K K 0.3868 1.0657 'International Tables Vol C Tables 4.2.6.8 and 6.1.1.4'
N N 0.0311 0.0180 'International Tables Vol C Tables 4.2.6.8 and 6.1.1.4'
O O 0.0492 0.0322 'International Tables Vol C Tables 4.2.6.8 and 6.1.1.4'
Si Si 0.2541 0.3302 'International Tables Vol C Tables 4.2.6.8 and 6.1.1.4'

loop_
_geom_angle_atom_site_label_1
_geom_angle_atom_site_label_2
_geom_angle_atom_site_label_3
_geom_angle
_geom_angle_site_symmetry_1
_geom_angle_site_symmetry_3
_geom_angle_publ_flag
Si2 Bi1 Si1 90.27(4) . . ?
K1 K1 H8 33.1(11) 2_675 . ?
K1 K1 H10A 58.6(9) 2_675 . ?
K1 K1 H9A 96.4(14) 2_675 . ?
O2 K1 K1 104.69(11) . 2_675 ?
O2 K1 B10 118.10(14) . . ?
O2 K1 B8 90.49(14) . . ?
O2 K1 B8 109.98(14) . 2_675 ?
O2 K1 B9 89.97(14) . . ?
O2 K1 B7 85.01(14) . 2_675 ?
O2 K1 H8 84.4(11) . . ?
O2 K1 H10A 136.8(9) . . ?
O2 K1 H9A 80.4(14) . . ?
O2 K1 O3 111.6(3) . . ?
O2 K1 O3A 121.1(10) . . ?
B10 K1 K1 57.72(10) . 2_675 ?
B10 K1 H8 47.4(11) . . ?
B10 K1 H10A 18.7(9) . . ?
B10 K1 H9A 49.5(14) . . ?
B8 K1 K1 45.68(10) 2_675 2_675 ?
B8 K1 K1 46.39(10) . 2_675 ?
B8 K1 B10 95.95(14) 2_675 . ?
B8 K1 B10 31.69(14) . . ?
B8 K1 B8 92.07(14) . 2_675 ?
B8 K1 B9 32.46(14) . . ?
B8 K1 B7 113.49(15) . 2_675 ?
B8 K1 H8 19.3(12) . . ?
B8 K1 H8 77.1(12) 2_675 . ?
B8 K1 H10A 86.6(10) 2_675 . ?
B8 K1 H10A 48.1(9) . . ?
B8 K1 H9A 141.7(14) 2_675 . ?
B8 K1 H9A 50.2(14) . . ?
B9 K1 K1 77.58(11) . 2_675 ?
B9 K1 B10 32.14(14) . . ?
B9 K1 B8 122.48(15) . 2_675 ?
B9 K1 B7 145.66(15) . 2_675 ?
B9 K1 H8 51.0(12) . . ?
B9 K1 H10A 49.3(10) . . ?
B9 K1 H9A 19.4(13) . . ?
B7 K1 K1 70.99(10) 2_675 2_675 ?
B7 K1 B10 127.09(14) 2_675 . ?
B7 K1 B8 32.50(13) 2_675 2_675 ?
B7 K1 H8 94.7(12) 2_675 . ?
B7 K1 H10A 119.1(10) 2_675 . ?
B7 K1 H9A 157.7(14) 2_675 . ?
H8 K1 H10A 60.0(14) . . ?
H8 K1 H9A 67.2(18) . . ?
H10A K1 H9A 64.3(17) . . ?
O3 K1 K1 142.4(3) . 2_675 ?
O3 K1 B10 95.3(3) . . ?
O3 K1 B8 122.2(2) . . ?
O3 K1 B8 124.5(2) . 2_675 ?
O3 K1 B9 92.6(2) . . ?
O3 K1 B7 120.8(2) . 2_675 ?
O3 K1 H8 141.3(12) . . ?
O3 K1 H10A 87.4(10) . . ?
O3 K1 H9A 80.5(14) . . ?
O3A K1 K1 131.8(10) . 2_675 ?
O3A K1 B10 86.1(8) . . ?
O3A K1 B8 120.4(8) . 2_675 ?
O3A K1 B8 114.8(6) . . ?
O3A K1 B9 87.6(5) . . ?
O3A K1 B7 123.8(4) . 2_675 ?
O3A K1 H8 133.1(13) . . ?
O3A K1 H10A 76.9(13) . . ?
O3A K1 H9A 78.4(15) . . ?
N2 Si1 Bi1 115.14(14) . . ?
N2 Si1 N1 71.24(18) . . ?
N2 Si1 C7 35.52(17) . . ?
N1 Si1 Bi1 113.79(13) . . ?
N1 Si1 C7 35.78(17) . . ?
C1 Si1 Bi1 116.52(16) . . ?
C1 Si1 N2 115.9(2) . . ?
C1 Si1 N1 116.5(2) . . ?
C1 Si1 C7 124.4(2) . . ?
C7 Si1 Bi1 119.04(13) . . ?
N3 Si2 Bi1 115.19(13) . . ?
N3 Si2 N4 70.93(17) . . ?
N3 Si2 C22 35.34(16) . . ?
N4 Si2 Bi1 117.62(14) . . ?
N4 Si2 C22 35.60(17) . . ?
C22 Si2 Bi1 122.26(12) . . ?
C2 Si2 Bi1 115.93(16) . . ?
C2 Si2 N3 115.5(2) . . ?
C2 Si2 N4 114.1(2) . . ?
C2 Si2 C22 121.8(2) . . ?
C37 O2 K1 121.4(4) . . ?
C38 O2 K1 127.8(3) . . ?
C38 O2 C37 108.7(5) . . ?
C22 N3 Si2 91.5(3) . . ?
C22 N3 C18 131.4(4) . . ?
C18 N3 Si2 136.8(3) . . ?
C7 N2 Si1 91.5(3) . . ?
C7 N2 C14 129.0(4) . . ?
C14 N2 Si1 135.8(3) . . ?
C3 N1 Si1 137.2(3) . . ?
C7 N1 Si1 91.0(3) . . ?
C7 N1 C3 131.0(4) . . ?
C22 N4 Si2 90.8(3) . . ?
C22 N4 C29 129.9(4) . . ?
C29 N4 Si2 138.4(3) . . ?
C24 C23 C22 122.0(4) . . ?
C24 C23 C28 119.6(5) . . ?
C28 C23 C22 118.4(4) . . ?
C23 C24 H24 120.5 . . ?
C25 C24 C23 119.0(5) . . ?
C25 C24 H24 120.5 . . ?
B3 C1 Si1 139.2(4) . . ?
B3 C1 B4 65.1(3) . . ?
B3 C1 B1 73.6(4) . . ?
B3 C1 B2 111.9(4) . . ?
B4 C1 Si1 134.8(4) . . ?
B4 C1 B1 112.0(4) . . ?
B4 C1 B2 68.9(3) . . ?
B1 C1 Si1 112.0(3) . . ?
B1 C1 B2 80.6(3) . . ?
B2 C1 Si1 108.9(3) . . ?
N3 C22 Si2 53.2(2) . . ?
N3 C22 N4 106.8(4) . . ?
N3 C22 C23 125.5(4) . . ?
N4 C22 Si2 53.6(2) . . ?
N4 C22 C23 127.7(4) . . ?
C23 C22 Si2 178.5(4) . . ?
N1 C3 C5 109.2(4) . . ?
N1 C3 C4 111.8(4) . . ?
N1 C3 C6 106.1(4) . . ?
C5 C3 C4 110.6(4) . . ?
C5 C3 C6 109.9(5) . . ?
C6 C3 C4 109.2(5) . . ?
C13 C8 C7 119.3(5) . . ?
C9 C8 C7 121.4(5) . . ?
C9 C8 C13 119.3(5) . . ?
N4 C29 C32 106.9(4) . . ?
N4 C29 C30 108.9(4) . . ?
N4 C29 C31 111.9(4) . . ?
C32 C29 C30 109.9(5) . . ?
C32 C29 C31 108.7(5) . . ?
C30 C29 C31 110.5(5) . . ?
B1 C2 Si2 112.9(3) . . ?
B5 C2 Si2 138.2(4) . . ?
B5 C2 B1 69.3(3) . . ?
B5 C2 B2 111.8(4) . . ?
B2 C2 Si2 109.5(3) . . ?
B2 C2 B1 80.6(3) . . ?
B6 C2 Si2 134.4(4) . . ?
B6 C2 B1 112.4(4) . . ?
B6 C2 B5 65.6(3) . . ?
B6 C2 B2 73.0(4) . . ?
C3 C5 H5A 109.5 . . ?
C3 C5 H5B 109.5 . . ?
C3 C5 H5C 109.5 . . ?
H5A C5 H5B 109.5 . . ?
H5A C5 H5C 109.5 . . ?
H5B C5 H5C 109.5 . . ?
N2 C7 Si1 52.9(2) . . ?
N2 C7 N1 106.0(4) . . ?
N2 C7 C8 127.3(4) . . ?
N1 C7 Si1 53.2(2) . . ?
N1 C7 C8 126.6(4) . . ?
C8 C7 Si1 179.4(4) . . ?
C29 C32 H32A 109.5 . . ?
C29 C32 H32B 109.5 . . ?
C29 C32 H32C 109.5 . . ?
H32A C32 H32B 109.5 . . ?
H32A C32 H32C 109.5 . . ?
H32B C32 H32C 109.5 . . ?
C23 C28 H28 119.7 . . ?
C27 C28 C23 120.7(5) . . ?
C27 C28 H28 119.7 . . ?
N2 C14 C15 109.1(4) . . ?
N2 C14 C17 106.2(4) . . ?
N2 C14 C16 111.2(4) . . ?
C15 C14 C17 108.9(5) . . ?
C15 C14 C16 112.2(5) . . ?
C17 C14 C16 109.2(5) . . ?
C8 C13 H13 119.7 . . ?
C12 C13 C8 120.7(6) . . ?
C12 C13 H13 119.7 . . ?
C14 C15 H15A 109.5 . . ?
C14 C15 H15B 109.5 . . ?
C14 C15 H15C 109.5 . . ?
H15A C15 H15B 109.5 . . ?
H15A C15 H15C 109.5 . . ?
H15B C15 H15C 109.5 . . ?
C8 C9 H9 120.3 . . ?
C8 C9 C10 119.4(6) . . ?
C10 C9 H9 120.3 . . ?
N3 C18 C19 105.7(4) . . ?
N3 C18 C20 108.4(5) . . ?
N3 C18 C21 112.5(4) . . ?
C19 C18 C20 109.1(5) . . ?
C21 C18 C19 109.6(5) . . ?
C21 C18 C20 111.3(5) . . ?
C18 C19 H19A 109.5 . . ?
C18 C19 H19B 109.5 . . ?
C18 C19 H19C 109.5 . . ?
H19A C19 H19B 109.5 . . ?
H19A C19 H19C 109.5 . . ?
H19B C19 H19C 109.5 . . ?
C24 C25 H25 119.4 . . ?
C26 C25 C24 121.3(6) . . ?
C26 C25 H25 119.4 . . ?
C3 C4 H4A 109.5 . . ?
C3 C4 H4B 109.5 . . ?
C3 C4 H4C 109.5 . . ?
H4A C4 H4B 109.5 . . ?
H4A C4 H4C 109.5 . . ?
H4B C4 H4C 109.5 . . ?
C28 C27 H27 120.1 . . ?
C28 C27 C26 119.7(5) . . ?
C26 C27 H27 120.1 . . ?
C3 C6 H6A 109.5 . . ?
C3 C6 H6B 109.5 . . ?
C3 C6 H6C 109.5 . . ?
H6A C6 H6B 109.5 . . ?
H6A C6 H6C 109.5 . . ?
H6B C6 H6C 109.5 . . ?
C9 C10 H10 119.7 . . ?
C11 C10 C9 120.7(6) . . ?
C11 C10 H10 119.7 . . ?
C29 C30 H30A 109.5 . . ?
C29 C30 H30B 109.5 . . ?
C29 C30 H30C 109.5 . . ?
H30A C30 H30B 109.5 . . ?
H30A C30 H30C 109.5 . . ?
H30B C30 H30C 109.5 . . ?
C1 B3 H3 122.5 . . ?
C1 B3 B4 57.9(3) . . ?
C1 B3 B10 108.1(4) . . ?
C1 B3 B1 54.0(3) . . ?
C1 B3 B7 107.0(4) . . ?
B4 B3 H3 126.5 . . ?
B4 B3 B1 94.4(3) . . ?
B4 B3 B7 106.1(4) . . ?
B10 B3 H3 121.7 . . ?
B10 B3 B4 59.9(3) . . ?
B10 B3 B1 101.0(4) . . ?
B10 B3 B7 61.3(3) . . ?
B1 B3 H3 130.9 . . ?
B7 B3 H3 120.6 . . ?
B7 B3 B1 58.4(3) . . ?
C14 C17 H17A 109.5 . . ?
C14 C17 H17B 109.5 . . ?
C14 C17 H17C 109.5 . . ?
H17A C17 H17B 109.5 . . ?
H17A C17 H17C 109.5 . . ?
H17B C17 H17C 109.5 . . ?
C1 B4 B3 57.1(3) . . ?
C1 B4 H4 121.4 . . ?
C1 B4 B10 107.4(4) . . ?
C1 B4 B9 110.9(4) . . ?
C1 B4 B2 57.9(3) . . ?
B3 B4 H4 125.3 . . ?
B3 B4 B9 108.7(4) . . ?
B3 B4 B2 98.7(4) . . ?
B10 B4 B3 59.9(3) . . ?
B10 B4 H4 122.4 . . ?
B10 B4 B9 61.5(3) . . ?
B10 B4 B2 102.8(4) . . ?
B9 B4 H4 118.6 . . ?
B9 B4 B2 59.8(3) . . ?
B2 B4 H4 127.6 . . ?
K1 B10 H10A 57(2) . . ?
B3 B10 K1 175.1(4) . . ?
B3 B10 B4 60.2(3) . . ?
B3 B10 B8 112.8(4) . . ?
B3 B10 B9 107.7(4) . . ?
B3 B10 B7 60.2(3) . . ?
B3 B10 H10A 122(2) . . ?
B4 B10 K1 115.8(3) . . ?
B4 B10 B8 111.0(4) . . ?
B4 B10 B9 59.8(3) . . ?
B4 B10 B7 105.5(4) . . ?
B4 B10 H10A 120(3) . . ?
B8 B10 K1 70.7(2) . . ?
B8 B10 B9 59.9(3) . . ?
B8 B10 B7 60.6(3) . . ?
B8 B10 H10A 118(3) . . ?
B9 B10 K1 71.0(2) . . ?
B9 B10 H10A 121(2) . . ?
B7 B10 K1 124.5(3) . . ?
B7 B10 B9 103.1(4) . . ?
B7 B10 H10A 127(2) . . ?
C18 C20 H20A 109.5 . . ?
C18 C20 H20B 109.5 . . ?
C18 C20 H20C 109.5 . . ?
H20A C20 H20B 109.5 . . ?
H20A C20 H20C 109.5 . . ?
H20B C20 H20C 109.5 . . ?
C25 C26 C27 119.6(5) . . ?
C25 C26 H26 120.2 . . ?
C27 C26 H26 120.2 . . ?
C13 C12 H12 119.9 . . ?
C11 C12 C13 120.3(6) . . ?
C11 C12 H12 119.9 . . ?
C14 C16 H16A 109.5 . . ?
C14 C16 H16B 109.5 . . ?
C14 C16 H16C 109.5 . . ?
H16A C16 H16B 109.5 . . ?
H16A C16 H16C 109.5 . . ?
H16B C16 H16C 109.5 . . ?
K1 B8 K1 87.93(14) . 2_675 ?
K1 B8 H8 54(3) . . ?
K1 B8 H8 50(3) 2_675 . ?
B10 B8 K1 97.3(3) . 2_675 ?
B10 B8 K1 77.6(3) . . ?
B10 B8 B9 60.8(3) . . ?
B10 B8 B7 60.4(3) . . ?
B10 B8 H8 116(3) . . ?
B9 B8 K1 153.9(3) . 2_675 ?
B9 B8 K1 74.2(2) . . ?
B9 B8 B7 103.7(4) . . ?
B9 B8 H8 125(3) . . ?
B5 B8 K1 169.6(3) . . ?
B5 B8 K1 93.9(3) . 2_675 ?
B5 B8 B10 112.2(4) . . ?
B5 B8 B9 107.2(4) . . ?
B5 B8 B7 59.8(3) . . ?
B5 B8 H8 121(3) . . ?
B6 B8 K1 112.6(3) . . ?
B6 B8 K1 145.1(3) . 2_675 ?
B6 B8 B10 114.0(4) . . ?
B6 B8 B9 60.9(3) . . ?
B6 B8 B5 61.1(3) . . ?
B6 B8 B7 108.3(4) . . ?
B6 B8 H8 121(3) . . ?
B7 B8 K1 73.4(2) . 2_675 ?
B7 B8 K1 130.3(3) . . ?
B7 B8 H8 123(3) . . ?
K1 B9 H9A 57(4) . . ?
B4 B9 K1 119.5(3) . . ?
B4 B9 B10 58.7(3) . . ?
B4 B9 B8 109.5(4) . . ?
B4 B9 B2 63.9(3) . . ?
B4 B9 B6 121.8(4) . . ?
B4 B9 H9A 118(4) . . ?
B10 B9 K1 76.9(3) . . ?
B10 B9 B2 103.7(4) . . ?
B10 B9 H9A 124(4) . . ?
B8 B9 K1 73.4(2) . . ?
B8 B9 B10 59.3(3) . . ?
B8 B9 B2 103.2(4) . . ?
B8 B9 H9A 123(4) . . ?
B2 B9 K1 175.7(3) . . ?
B2 B9 H9A 125(4) . . ?
B6 B9 K1 110.5(3) . . ?
B6 B9 B10 110.3(4) . . ?
B6 B9 B8 58.1(3) . . ?
B6 B9 B2 65.3(3) . . ?
B6 B9 H9A 114(4) . . ?
C1 B1 C2 97.8(4) . . ?
C1 B1 B3 52.4(3) . . ?
C1 B1 H1 105.7 . . ?
C1 B1 B5 127.8(4) . . ?
C1 B1 B7 103.1(4) . . ?
C2 B1 B3 126.0(4) . . ?
C2 B1 H1 106.1 . . ?
C2 B1 B5 52.9(3) . . ?
C2 B1 B7 103.1(4) . . ?
B3 B1 H1 123.7 . . ?
B5 B1 B3 106.4(3) . . ?
B5 B1 H1 122.6 . . ?
B7 B1 B3 55.7(3) . . ?
B7 B1 H1 135.2 . . ?
B7 B1 B5 56.1(3) . . ?
C10 C11 H11 120.2 . . ?
C12 C11 C10 119.7(6) . . ?
C12 C11 H11 120.2 . . ?
C2 B5 B8 106.8(4) . . ?
C2 B5 B1 57.8(3) . . ?
C2 B5 H5 121.8 . . ?
C2 B5 B6 56.9(3) . . ?
C2 B5 B7 110.5(4) . . ?
B8 B5 B1 102.7(4) . . ?
B8 B5 H5 122.6 . . ?
B8 B5 B6 59.3(3) . . ?
B8 B5 B7 61.9(3) . . ?
B1 B5 H5 127.7 . . ?
B6 B5 B1 98.5(4) . . ?
B6 B5 H5 125.6 . . ?
B6 B5 B7 108.4(4) . . ?
B7 B5 B1 59.6(3) . . ?
B7 B5 H5 118.6 . . ?
C18 C21 H21A 109.5 . . ?
C18 C21 H21B 109.5 . . ?
C18 C21 H21C 109.5 . . ?
H21A C21 H21B 109.5 . . ?
H21A C21 H21C 109.5 . . ?
H21B C21 H21C 109.5 . . ?
C29 C31 H31A 109.5 . . ?
C29 C31 H31B 109.5 . . ?
C29 C31 H31C 109.5 . . ?
H31A C31 H31B 109.5 . . ?
H31A C31 H31C 109.5 . . ?
H31B C31 H31C 109.5 . . ?
O2 C37 H37A 110.9 . . ?
O2 C37 H37B 110.9 . . ?
O2 C37 C39 104.4(6) . . ?
H37A C37 H37B 108.9 . . ?
C39 C37 H37A 110.9 . . ?
C39 C37 H37B 110.9 . . ?
C1 B2 B4 53.2(3) . . ?
C1 B2 B9 103.6(4) . . ?
C1 B2 H2 105.9 . . ?
C1 B2 B6 126.5(4) . . ?
C2 B2 C1 97.6(4) . . ?
C2 B2 B4 127.9(4) . . ?
C2 B2 B9 103.4(4) . . ?
C2 B2 H2 105.6 . . ?
C2 B2 B6 52.6(3) . . ?
B4 B2 H2 122.4 . . ?
B4 B2 B6 106.9(4) . . ?
B9 B2 B4 56.3(3) . . ?
B9 B2 H2 134.9 . . ?
B9 B2 B6 56.0(3) . . ?
B6 B2 H2 123.3 . . ?
C2 B6 B8 107.5(4) . . ?
C2 B6 B9 107.7(4) . . ?
C2 B6 B5 57.5(3) . . ?
C2 B6 B2 54.5(3) . . ?
C2 B6 H6 122.4 . . ?
B8 B6 B9 61.0(3) . . ?
B8 B6 B5 59.6(3) . . ?
B8 B6 B2 100.6(4) . . ?
B8 B6 H6 122.2 . . ?
B9 B6 B2 58.8(3) . . ?
B9 B6 H6 120.2 . . ?
B5 B6 B9 106.2(4) . . ?
B5 B6 B2 94.4(4) . . ?
B5 B6 H6 126.7 . . ?
B2 B6 H6 130.7 . . ?
K1 B7 H7 48(3) 2_675 . ?
B3 B7 K1 140.5(3) . 2_675 ?
B3 B7 B10 58.5(3) . . ?
B3 B7 B8 110.0(4) . . ?
B3 B7 B1 65.9(3) . . ?
B3 B7 H7 114(3) . . ?
B10 B7 K1 97.1(3) . 2_675 ?
B10 B7 B8 59.0(3) . . ?
B10 B7 B1 104.3(4) . . ?
B10 B7 H7 120(3) . . ?
B8 B7 K1 74.1(2) . 2_675 ?
B8 B7 B1 103.5(4) . . ?
B8 B7 H7 122(3) . . ?
B1 B7 K1 153.2(3) . 2_675 ?
B1 B7 H7 128(3) . . ?
B5 B7 K1 93.6(3) . 2_675 ?
B5 B7 B3 122.6(4) . . ?
B5 B7 B10 109.7(4) . . ?
B5 B7 B8 58.3(3) . . ?
B5 B7 B1 64.3(3) . . ?
B5 B7 H7 118(3) . . ?
O2 C38 H38A 110.4 . . ?
O2 C38 H38B 110.4 . . ?
O2 C38 C40 106.7(5) . . ?
H38A C38 H38B 108.6 . . ?
C40 C38 H38A 110.4 . . ?
C40 C38 H38B 110.4 . . ?
C33 O1 C36 102.9(10) . . ?
C38 C40 H40A 111.2 . . ?
C38 C40 H40B 111.2 . . ?
H40A C40 H40B 109.1 . . ?
C39 C40 C38 103.0(6) . . ?
C39 C40 H40A 111.2 . . ?
C39 C40 H40B 111.2 . . ?
C37 C39 H39A 111.2 . . ?
C37 C39 H39B 111.2 . . ?
C40 C39 C37 102.7(6) . . ?
C40 C39 H39A 111.2 . . ?
C40 C39 H39B 111.2 . . ?
H39A C39 H39B 109.1 . . ?
H34A C34 H34B 107.9 . . ?
C33 C34 H34A 109.2 . . ?
C33 C34 H34B 109.2 . . ?
C33 C34 C35 111.9(11) . . ?
C35 C34 H34A 109.2 . . ?
C35 C34 H34B 109.2 . . ?
O1 C33 C34 103.5(10) . . ?
O1 C33 H33A 111.1 . . ?
O1 C33 H33B 111.1 . . ?
C34 C33 H33A 111.1 . . ?
C34 C33 H33B 111.1 . . ?
H33A C33 H33B 109.0 . . ?
C34 C35 H35A 111.9 . . ?
C34 C35 H35B 111.9 . . ?
C34 C35 C36 99.5(11) . . ?
H35A C35 H35B 109.6 . . ?
C36 C35 H35A 111.9 . . ?
C36 C35 H35B 111.9 . . ?
O1 C36 C35 110.7(9) . . ?
O1 C36 H36A 109.5 . . ?
O1 C36 H36B 109.5 . . ?
C35 C36 H36A 109.5 . . ?
C35 C36 H36B 109.5 . . ?
H36A C36 H36B 108.1 . . ?
C44 O3 K1 132.3(7) . . ?
C44 O3 C41 109.9(8) . . ?
C41 O3 K1 116.9(7) . . ?
O3 C44 H44A 109.9 . . ?
O3 C44 H44B 109.9 . . ?
O3 C44 C43 109.1(9) . . ?
H44A C44 H44B 108.3 . . ?
H44C C44 H44D 109.4 . . ?
C43 C44 H44A 109.9 . . ?
C43 C44 H44B 109.9 . . ?
C43 C44 H44C 111.6 . . ?
C43 C44 H44D 111.6 . . ?
O3A C44 H44C 111.6 . . ?
O3A C44 H44D 111.6 . . ?
O3A C44 C43 100.6(12) . . ?
H42A C42 H42B 109.1 . . ?
C43 C42 H42A 111.2 . . ?
C43 C42 H42B 111.2 . . ?
C43 C42 C41 102.9(12) . . ?
C41 C42 H42A 111.2 . . ?
C41 C42 H42B 111.2 . . ?
C44 C43 C42 107.1(11) . . ?
C44 C43 H43A 110.3 . . ?
C44 C43 H43B 110.3 . . ?
C44 C43 H43C 107.9 . . ?
C44 C43 H43D 107.9 . . ?
C44 C43 C42A 117.8(15) . . ?
C42 C43 H43A 110.3 . . ?
C42 C43 H43B 110.3 . . ?
H43A C43 H43B 108.6 . . ?
H43C C43 H43D 107.2 . . ?
C42A C43 H43C 107.9 . . ?
C42A C43 H43D 107.9 . . ?
O3 C41 C42 102.5(12) . . ?
O3 C41 H41A 111.3 . . ?
O3 C41 H41B 111.3 . . ?
C42 C41 H41A 111.3 . . ?
C42 C41 H41B 111.3 . . ?
H41A C41 H41B 109.2 . . ?
H41C C41A H41D 108.7 . . ?
O3A C41A H41C 110.6 . . ?
O3A C41A H41D 110.6 . . ?
O3A C41A C42A 105.9(19) . . ?
C42A C41A H41C 110.6 . . ?
C42A C41A H41D 110.6 . . ?
C44 O3A K1 133.0(12) . . ?
C44 O3A C41A 112.6(14) . . ?
C41A O3A K1 114.0(13) . . ?
C43 C42A C41A 93.5(17) . . ?
C43 C42A H42C 113.0 . . ?
C43 C42A H42D 113.0 . . ?
C41A C42A H42C 113.0 . . ?
C41A C42A H42D 113.0 . . ?
H42C C42A H42D 110.4 . . ?

loop_
_geom_bond_atom_site_label_1
_geom_bond_atom_site_label_2
_geom_bond_distance
_geom_bond_site_symmetry_2
_geom_bond_publ_flag
Bi1 Si1 2.6266(13) . ?
Bi1 Si2 2.6138(13) . ?
K1 K1 4.484(2) 2_675 ?
K1 O2 2.627(4) . ?
K1 B10 3.321(6) . ?
K1 B8 3.249(6) 2_675 ?
K1 B8 3.210(6) . ?
K1 B9 3.223(6) . ?
K1 B7 3.238(6) 2_675 ?
K1 H8 2.70(5) . ?
K1 H10A 2.87(5) . ?
K1 H9A 2.77(7) . ?
K1 O3 2.639(7) . ?
K1 O3A 2.648(14) . ?
Si1 N2 1.837(4) . ?
Si1 N1 1.842(4) . ?
Si1 C1 1.786(5) . ?
Si1 C7 2.301(5) . ?
Si2 N3 1.846(4) . ?
Si2 N4 1.857(4) . ?
Si2 C22 2.305(5) . ?
Si2 C2 1.789(5) . ?
O2 C37 1.442(7) . ?
O2 C38 1.439(8) . ?
N3 C22 1.334(6) . ?
N3 C18 1.489(6) . ?
N2 C7 1.337(6) . ?
N2 C14 1.493(6) . ?
N1 C3 1.485(6) . ?
N1 C7 1.345(6) . ?
N4 C22 1.342(6) . ?
N4 C29 1.476(6) . ?
C23 C24 1.390(7) . ?
C23 C22 1.485(6) . ?
C23 C28 1.399(7) . ?
C24 H24 0.9500 . ?
C24 C25 1.383(8) . ?
C1 B3 1.636(7) . ?
C1 B4 1.651(7) . ?
C1 B1 1.672(7) . ?
C1 B2 1.748(7) . ?
C3 C5 1.521(7) . ?
C3 C4 1.543(7) . ?
C3 C6 1.524(8) . ?
C8 C7 1.484(7) . ?
C8 C13 1.392(7) . ?
C8 C9 1.389(7) . ?
C29 C32 1.517(7) . ?
C29 C30 1.525(8) . ?
C29 C31 1.526(8) . ?
C2 B1 1.746(7) . ?
C2 B5 1.647(7) . ?
C2 B2 1.676(8) . ?
C2 B6 1.635(7) . ?
C5 H5A 0.9800 . ?
C5 H5B 0.9800 . ?
C5 H5C 0.9800 . ?
C32 H32A 0.9800 . ?
C32 H32B 0.9800 . ?
C32 H32C 0.9800 . ?
C28 H28 0.9500 . ?
C28 C27 1.370(8) . ?
C14 C15 1.520(8) . ?
C14 C17 1.524(7) . ?
C14 C16 1.531(8) . ?
C13 H13 0.9500 . ?
C13 C12 1.379(9) . ?
C15 H15A 0.9800 . ?
C15 H15B 0.9800 . ?
C15 H15C 0.9800 . ?
C9 H9 0.9500 . ?
C9 C10 1.398(8) . ?
C18 C19 1.525(7) . ?
C18 C20 1.529(8) . ?
C18 C21 1.506(8) . ?
C19 H19A 0.9800 . ?
C19 H19B 0.9800 . ?
C19 H19C 0.9800 . ?
C25 H25 0.9500 . ?
C25 C26 1.379(9) . ?
C4 H4A 0.9800 . ?
C4 H4B 0.9800 . ?
C4 H4C 0.9800 . ?
C27 H27 0.9500 . ?
C27 C26 1.391(9) . ?
C6 H6A 0.9800 . ?
C6 H6B 0.9800 . ?
C6 H6C 0.9800 . ?
C10 H10 0.9500 . ?
C10 C11 1.380(10) . ?
C30 H30A 0.9800 . ?
C30 H30B 0.9800 . ?
C30 H30C 0.9800 . ?
B3 H3 1.1200 . ?
B3 B4 1.768(8) . ?
B3 B10 1.762(8) . ?
B3 B1 1.981(8) . ?
B3 B7 1.793(8) . ?
C17 H17A 0.9800 . ?
C17 H17B 0.9800 . ?
C17 H17C 0.9800 . ?
B4 H4 1.1200 . ?
B4 B10 1.763(8) . ?
B4 B9 1.784(8) . ?
B4 B2 1.924(8) . ?
B10 B8 1.786(8) . ?
B10 B9 1.814(8) . ?
B10 B7 1.812(8) . ?
B10 H10A 1.10(5) . ?
C20 H20A 0.9800 . ?
C20 H20B 0.9800 . ?
C20 H20C 0.9800 . ?
C26 H26 0.9500 . ?
C12 H12 0.9500 . ?
C12 C11 1.377(11) . ?
C16 H16A 0.9800 . ?
C16 H16B 0.9800 . ?
C16 H16C 0.9800 . ?
B8 K1 3.249(6) 2_675 ?
B8 B9 1.798(8) . ?
B8 B5 1.751(8) . ?
B8 B6 1.745(8) . ?
B8 B7 1.815(8) . ?
B8 H8 1.11(5) . ?
B9 B2 1.853(8) . ?
B9 B6 1.796(8) . ?
B9 H9A 1.10(6) . ?
B1 H1 1.1200 . ?
B1 B5 1.931(8) . ?
B1 B7 1.848(8) . ?
C11 H11 0.9500 . ?
B5 H5 1.1200 . ?
B5 B6 1.777(8) . ?
B5 B7 1.779(8) . ?
C21 H21A 0.9800 . ?
C21 H21B 0.9800 . ?
C21 H21C 0.9800 . ?
C31 H31A 0.9800 . ?
C31 H31B 0.9800 . ?
C31 H31C 0.9800 . ?
C37 H37A 0.9900 . ?
C37 H37B 0.9900 . ?
C37 C39 1.509(11) . ?
B2 H2 1.1200 . ?
B2 B6 1.969(8) . ?
B6 H6 1.1200 . ?
B7 K1 3.238(6) 2_675 ?
B7 H7 1.06(6) . ?
C38 H38A 0.9900 . ?
C38 H38B 0.9900 . ?
C38 C40 1.539(9) . ?
O1 C33 1.462(13) . ?
O1 C36 1.486(13) . ?
C40 H40A 0.9900 . ?
C40 H40B 0.9900 . ?
C40 C39 1.500(11) . ?
C39 H39A 0.9900 . ?
C39 H39B 0.9900 . ?
C34 H34A 0.9900 . ?
C34 H34B 0.9900 . ?
C34 C33 1.474(17) . ?
C34 C35 1.481(16) . ?
C33 H33A 0.9900 . ?
C33 H33B 0.9900 . ?
C35 H35A 0.9900 . ?
C35 H35B 0.9900 . ?
C35 C36 1.522(15) . ?
C36 H36A 0.9900 . ?
C36 H36B 0.9900 . ?
O3 C44 1.388(12) . ?
O3 C41 1.420(15) . ?
C44 H44A 0.9900 . ?
C44 H44B 0.9900 . ?
C44 H44C 0.9900 . ?
C44 H44D 0.9900 . ?
C44 C43 1.402(15) . ?
C44 O3A 1.369(17) . ?
C42 H42A 0.9900 . ?
C42 H42B 0.9900 . ?
C42 C43 1.526(18) . ?
C42 C41 1.57(2) . ?
C43 H43A 0.9900 . ?
C43 H43B 0.9900 . ?
C43 H43C 0.9900 . ?
C43 H43D 0.9900 . ?
C43 C42A 1.45(2) . ?
C41 H41A 0.9900 . ?
C41 H41B 0.9900 . ?
C41A H41C 0.9900 . ?
C41A H41D 0.9900 . ?
C41A O3A 1.43(2) . ?
C41A C42A 1.54(3) . ?
C42A H42C 0.9900 . ?
C42A H42D 0.9900 . ?

loop_
_geom_torsion_atom_site_label_1
_geom_torsion_atom_site_label_2
_geom_torsion_atom_site_label_3
_geom_torsion_atom_site_label_4
_geom_torsion
_geom_torsion_site_symmetry_1
_geom_torsion_site_symmetry_2
_geom_torsion_site_symmetry_3
_geom_torsion_site_symmetry_4
_geom_torsion_publ_flag
Bi1 Si1 N2 C7 105.4(3) . . . . ?
Bi1 Si1 N2 C14 -53.1(5) . . . . ?
Bi1 Si1 N1 C3 62.9(5) . . . . ?
Bi1 Si1 N1 C7 -107.2(3) . . . . ?
Bi1 Si1 C1 B3 -132.1(5) . . . . ?
Bi1 Si1 C1 B4 123.9(4) . . . . ?
Bi1 Si1 C1 B1 -42.1(4) . . . . ?
Bi1 Si1 C1 B2 45.2(4) . . . . ?
Bi1 Si2 N3 C22 110.9(3) . . . . ?
Bi1 Si2 N3 C18 -62.6(5) . . . . ?
Bi1 Si2 N4 C22 -107.7(3) . . . . ?
Bi1 Si2 N4 C29 61.2(5) . . . . ?
Bi1 Si2 C2 B1 40.2(4) . . . . ?
Bi1 Si2 C2 B5 124.3(5) . . . . ?
Bi1 Si2 C2 B2 -47.6(4) . . . . ?
Bi1 Si2 C2 B6 -132.5(4) . . . . ?
K1 O2 C37 C39 -136.9(4) . . . . ?
K1 O2 C38 C40 157.2(4) . . . . ?
K1 B10 B8 K1 86.24(14) . . . 2_675 ?
K1 B10 B8 B9 -78.6(2) . . . . ?
K1 B10 B8 B5 -176.5(4) . . . . ?
K1 B10 B8 B6 -109.4(4) . . . . ?
K1 B10 B8 B7 152.4(3) . . . . ?
K1 B10 B9 B4 -137.1(3) . . . . ?
K1 B10 B9 B8 78.3(3) . . . . ?
K1 B10 B9 B2 175.6(3) . . . . ?
K1 B10 B9 B6 107.3(3) . . . . ?
K1 B10 B7 K1 34.5(3) . . . 2_675 ?
K1 B10 B7 B3 -178.8(4) . . . . ?
K1 B10 B7 B8 -32.0(3) . . . . ?
K1 B10 B7 B1 -129.4(3) . . . . ?
K1 B10 B7 B5 -62.0(5) . . . . ?
K1 B8 B9 K1 48.3(7) 2_675 . . . ?
K1 B8 B9 B4 -116.1(3) . . . . ?
K1 B8 B9 B4 -67.7(8) 2_675 . . . ?
K1 B8 B9 B10 -36.1(7) 2_675 . . . ?
K1 B8 B9 B10 -84.4(3) . . . . ?
K1 B8 B9 B2 -134.3(6) 2_675 . . . ?
K1 B8 B9 B2 177.3(3) . . . . ?
K1 B8 B9 B6 176.3(7) 2_675 . . . ?
K1 B8 B9 B6 128.0(3) . . . . ?
K1 B8 B5 C2 173.0(3) 2_675 . . . ?
K1 B8 B5 C2 -87.4(19) . . . . ?
K1 B8 B5 B1 113.2(3) 2_675 . . . ?
K1 B8 B5 B1 -147.2(18) . . . . ?
K1 B8 B5 B6 -154.4(3) 2_675 . . . ?
K1 B8 B5 B6 -54.8(19) . . . . ?
K1 B8 B5 B7 167.9(19) . . . . ?
K1 B8 B5 B7 68.3(3) 2_675 . . . ?
K1 B8 B6 C2 81.9(6) 2_675 . . . ?
K1 B8 B6 C2 -156.1(3) . . . . ?
K1 B8 B6 B9 -55.2(3) . . . . ?
K1 B8 B6 B9 -177.2(6) 2_675 . . . ?
K1 B8 B6 B5 48.9(5) 2_675 . . . ?
K1 B8 B6 B5 170.8(4) . . . . ?
K1 B8 B6 B2 137.8(5) 2_675 . . . ?
K1 B8 B6 B2 -100.3(3) . . . . ?
K1 B8 B7 K1 -72.5(3) . . . 2_675 ?
K1 B8 B7 B3 138.6(4) 2_675 . . . ?
K1 B8 B7 B3 66.2(5) . . . . ?
K1 B8 B7 B10 36.3(4) . . . . ?
K1 B8 B7 B10 108.8(3) 2_675 . . . ?
K1 B8 B7 B1 135.1(3) . . . . ?
K1 B8 B7 B1 -152.4(3) 2_675 . . . ?
K1 B8 B7 B5 -177.2(4) . . . . ?
K1 B8 B7 B5 -104.7(3) 2_675 . . . ?
K1 B9 B6 C2 154.4(3) . . . . ?
K1 B9 B6 B8 53.7(3) . . . . ?
K1 B9 B6 B5 94.0(4) . . . . ?
K1 B9 B6 B2 179.3(4) . . . . ?
K1 O3 C44 C43 -140.6(10) . . . . ?
K1 O3 C41 C42 141.2(11) . . . . ?
Si1 N2 C7 N1 3.7(4) . . . . ?
Si1 N2 C7 C8 -179.2(5) . . . . ?
Si1 N2 C14 C15 87.9(6) . . . . ?
Si1 N2 C14 C17 -29.3(7) . . . . ?
Si1 N2 C14 C16 -147.9(4) . . . . ?
Si1 N1 C3 C5 -91.9(6) . . . . ?
Si1 N1 C3 C4 145.5(5) . . . . ?
Si1 N1 C3 C6 26.6(7) . . . . ?
Si1 N1 C7 N2 -3.7(4) . . . . ?
Si1 N1 C7 C8 179.2(4) . . . . ?
Si1 C1 B3 B4 -130.6(6) . . . . ?
Si1 C1 B3 B10 -164.6(4) . . . . ?
Si1 C1 B3 B1 104.9(6) . . . . ?
Si1 C1 B3 B7 130.8(5) . . . . ?
Si1 C1 B4 B3 135.6(5) . . . . ?
Si1 C1 B4 B10 169.5(4) . . . . ?
Si1 C1 B4 B9 -125.1(5) . . . . ?
Si1 C1 B4 B2 -96.1(5) . . . . ?
Si1 C1 B1 C2 92.9(4) . . . . ?
Si1 C1 B1 B3 -137.1(4) . . . . ?
Si1 C1 B1 B5 141.3(4) . . . . ?
Si1 C1 B1 B7 -161.7(3) . . . . ?
Si1 C1 B2 C2 -95.8(4) . . . . ?
Si1 C1 B2 B4 131.7(4) . . . . ?
Si1 C1 B2 B9 158.3(3) . . . . ?
Si1 C1 B2 B6 -144.2(4) . . . . ?
Si2 N3 C22 N4 1.9(4) . . . . ?
Si2 N3 C22 C23 179.2(4) . . . . ?
Si2 N3 C18 C19 -22.2(7) . . . . ?
Si2 N3 C18 C20 94.7(6) . . . . ?
Si2 N3 C18 C21 -141.8(5) . . . . ?
Si2 N4 C22 N3 -1.9(4) . . . . ?
Si2 N4 C22 C23 -179.1(4) . . . . ?
Si2 N4 C29 C32 16.4(7) . . . . ?
Si2 N4 C29 C30 -102.2(6) . . . . ?
Si2 N4 C29 C31 135.3(5) . . . . ?
Si2 C2 B1 C1 -92.9(4) . . . . ?
Si2 C2 B1 B3 -141.5(4) . . . . ?
Si2 C2 B1 B5 134.9(4) . . . . ?
Si2 C2 B1 B7 161.6(3) . . . . ?
Si2 C2 B5 B8 163.8(4) . . . . ?
Si2 C2 B5 B1 -101.6(5) . . . . ?
Si2 C2 B5 B6 130.2(6) . . . . ?
Si2 C2 B5 B7 -130.6(5) . . . . ?
Si2 C2 B2 C1 97.3(4) . . . . ?
Si2 C2 B2 B4 145.7(4) . . . . ?
Si2 C2 B2 B9 -156.7(3) . . . . ?
Si2 C2 B2 B6 -131.9(4) . . . . ?
Si2 C2 B6 B8 -168.5(4) . . . . ?
Si2 C2 B6 B9 127.2(5) . . . . ?
Si2 C2 B6 B5 -134.6(5) . . . . ?
Si2 C2 B6 B2 100.9(5) . . . . ?
O2 C37 C39 C40 -38.3(7) . . . . ?
O2 C38 C40 C39 -17.9(8) . . . . ?
N3 Si2 N4 C22 1.4(3) . . . . ?
N3 Si2 N4 C29 170.3(5) . . . . ?
N3 Si2 C2 B1 -98.9(3) . . . . ?
N3 Si2 C2 B5 -14.8(6) . . . . ?
N3 Si2 C2 B2 173.3(3) . . . . ?
N3 Si2 C2 B6 88.4(5) . . . . ?
N2 Si1 N1 C3 172.8(5) . . . . ?
N2 Si1 N1 C7 2.7(3) . . . . ?
N2 Si1 C1 B3 87.5(6) . . . . ?
N2 Si1 C1 B4 -16.4(5) . . . . ?
N2 Si1 C1 B1 177.6(3) . . . . ?
N2 Si1 C1 B2 -95.1(3) . . . . ?
N1 Si1 N2 C7 -2.7(3) . . . . ?
N1 Si1 N2 C14 -161.2(5) . . . . ?
N1 Si1 C1 B3 6.6(7) . . . . ?
N1 Si1 C1 B4 -97.3(5) . . . . ?
N1 Si1 C1 B1 96.7(3) . . . . ?
N1 Si1 C1 B2 -176.0(3) . . . . ?
N4 Si2 N3 C22 -1.4(3) . . . . ?
N4 Si2 N3 C18 -174.9(5) . . . . ?
N4 Si2 C2 B1 -178.3(3) . . . . ?
N4 Si2 C2 B5 -94.2(5) . . . . ?
N4 Si2 C2 B2 93.9(3) . . . . ?
N4 Si2 C2 B6 8.9(6) . . . . ?
C23 C24 C25 C26 1.0(9) . . . . ?
C23 C28 C27 C26 2.1(9) . . . . ?
C24 C23 C22 N3 80.8(7) . . . . ?
C24 C23 C22 N4 -102.5(6) . . . . ?
C24 C23 C28 C27 -3.2(8) . . . . ?
C24 C25 C26 C27 -2.1(10) . . . . ?
C1 Si1 N2 C7 -113.7(3) . . . . ?
C1 Si1 N2 C14 87.8(5) . . . . ?
C1 Si1 N1 C3 -76.9(5) . . . . ?
C1 Si1 N1 C7 113.0(3) . . . . ?
C1 B3 B4 B10 -142.1(4) . . . . ?
C1 B3 B4 B9 -103.3(4) . . . . ?
C1 B3 B4 B2 -42.3(3) . . . . ?
C1 B3 B10 B4 33.2(4) . . . . ?
C1 B3 B10 B8 -68.7(5) . . . . ?
C1 B3 B10 B9 -4.6(5) . . . . ?
C1 B3 B10 B7 -99.9(4) . . . . ?
C1 B3 B7 K1 160.8(4) . . . 2_675 ?
C1 B3 B7 B10 101.7(4) . . . . ?
C1 B3 B7 B8 71.7(5) . . . . ?
C1 B3 B7 B1 -24.5(4) . . . . ?
C1 B3 B7 B5 7.3(6) . . . . ?
C1 B4 B10 K1 150.4(3) . . . . ?
C1 B4 B10 B3 -32.7(4) . . . . ?
C1 B4 B10 B8 72.3(5) . . . . ?
C1 B4 B10 B9 104.8(4) . . . . ?
C1 B4 B10 B7 8.4(5) . . . . ?
C1 B4 B9 K1 -148.6(3) . . . . ?
C1 B4 B9 B10 -99.1(4) . . . . ?
C1 B4 B9 B8 -67.2(5) . . . . ?
C1 B4 B9 B2 28.3(4) . . . . ?
C1 B4 B9 B6 -3.3(6) . . . . ?
C1 B1 B7 K1 -164.0(6) . . . 2_675 ?
C1 B1 B7 B3 23.5(3) . . . . ?
C1 B1 B7 B10 -21.7(4) . . . . ?
C1 B1 B7 B8 -82.6(4) . . . . ?
C1 B1 B7 B5 -126.9(4) . . . . ?
C22 Si2 N3 C18 -173.5(7) . . . . ?
C22 Si2 N4 C29 168.9(7) . . . . ?
C22 Si2 C2 B1 -138.8(3) . . . . ?
C22 Si2 C2 B5 -54.7(6) . . . . ?
C22 Si2 C2 B2 133.5(3) . . . . ?
C22 Si2 C2 B6 48.5(6) . . . . ?
C22 N3 C18 C19 166.5(5) . . . . ?
C22 N3 C18 C20 -76.6(7) . . . . ?
C22 N3 C18 C21 46.8(7) . . . . ?
C22 N4 C29 C32 -178.1(5) . . . . ?
C22 N4 C29 C30 63.2(7) . . . . ?
C22 N4 C29 C31 -59.3(7) . . . . ?
C22 C23 C24 C25 -174.0(5) . . . . ?
C22 C23 C28 C27 172.6(5) . . . . ?
C3 N1 C7 Si1 -171.1(6) . . . . ?
C3 N1 C7 N2 -174.8(5) . . . . ?
C3 N1 C7 C8 8.1(8) . . . . ?
C8 C13 C12 C11 -0.9(11) . . . . ?
C8 C9 C10 C11 -0.4(9) . . . . ?
C29 N4 C22 Si2 -170.4(6) . . . . ?
C29 N4 C22 N3 -172.3(4) . . . . ?
C29 N4 C22 C23 10.5(8) . . . . ?
C2 Si2 N3 C22 -109.7(3) . . . . ?
C2 Si2 N3 C18 76.8(5) . . . . ?
C2 Si2 N4 C22 111.5(3) . . . . ?
C2 Si2 N4 C29 -79.6(5) . . . . ?
C2 B1 B7 K1 -62.6(7) . . . 2_675 ?
C2 B1 B7 B3 124.9(4) . . . . ?
C2 B1 B7 B10 79.7(4) . . . . ?
C2 B1 B7 B8 18.7(5) . . . . ?
C2 B1 B7 B5 -25.6(3) . . . . ?
C2 B5 B6 B8 142.0(4) . . . . ?
C2 B5 B6 B9 101.0(4) . . . . ?
C2 B5 B6 B2 42.3(3) . . . . ?
C2 B5 B7 K1 -167.3(3) . . . 2_675 ?
C2 B5 B7 B3 -3.8(6) . . . . ?
C2 B5 B7 B10 -68.4(5) . . . . ?
C2 B5 B7 B8 -98.6(4) . . . . ?
C2 B5 B7 B1 28.4(4) . . . . ?
C7 Si1 N2 C14 -158.4(6) . . . . ?
C7 Si1 N1 C3 170.1(7) . . . . ?
C7 Si1 C1 B3 47.3(7) . . . . ?
C7 Si1 C1 B4 -56.6(5) . . . . ?
C7 Si1 C1 B1 137.4(3) . . . . ?
C7 Si1 C1 B2 -135.3(3) . . . . ?
C7 N2 C14 C15 -63.9(7) . . . . ?
C7 N2 C14 C17 178.9(5) . . . . ?
C7 N2 C14 C16 60.3(7) . . . . ?
C7 N1 C3 C5 75.0(7) . . . . ?
C7 N1 C3 C4 -47.7(7) . . . . ?
C7 N1 C3 C6 -166.6(5) . . . . ?
C7 C8 C13 C12 -178.1(6) . . . . ?
C7 C8 C9 C10 178.7(5) . . . . ?
C28 C23 C24 C25 1.7(8) . . . . ?
C28 C23 C22 N3 -95.0(6) . . . . ?
C28 C23 C22 N4 81.7(6) . . . . ?
C28 C27 C26 C25 0.6(10) . . . . ?
C14 N2 C7 Si1 160.7(6) . . . . ?
C14 N2 C7 N1 164.4(5) . . . . ?
C14 N2 C7 C8 -18.5(8) . . . . ?
C13 C8 C7 N2 -82.2(7) . . . . ?
C13 C8 C7 N1 94.2(6) . . . . ?
C13 C8 C9 C10 -0.7(8) . . . . ?
C13 C12 C11 C10 -0.2(11) . . . . ?
C9 C8 C7 N2 98.3(6) . . . . ?
C9 C8 C7 N1 -85.2(7) . . . . ?
C9 C8 C13 C12 1.3(9) . . . . ?
C9 C10 C11 C12 0.8(10) . . . . ?
C18 N3 C22 Si2 174.1(6) . . . . ?
C18 N3 C22 N4 176.0(5) . . . . ?
C18 N3 C22 C23 -6.7(8) . . . . ?
B3 C1 B4 B10 33.9(4) . . . . ?
B3 C1 B4 B9 99.3(5) . . . . ?
B3 C1 B4 B2 128.3(4) . . . . ?
B3 C1 B1 C2 -130.1(4) . . . . ?
B3 C1 B1 B5 -81.6(5) . . . . ?
B3 C1 B1 B7 -24.6(4) . . . . ?
B3 C1 B2 C2 82.4(5) . . . . ?
B3 C1 B2 B4 -50.1(4) . . . . ?
B3 C1 B2 B9 -23.5(5) . . . . ?
B3 C1 B2 B6 34.0(6) . . . . ?
B3 B4 B10 K1 -176.9(4) . . . . ?
B3 B4 B10 B8 105.1(4) . . . . ?
B3 B4 B10 B9 137.5(4) . . . . ?
B3 B4 B10 B7 41.1(4) . . . . ?
B3 B4 B9 K1 -87.6(4) . . . . ?
B3 B4 B9 B10 -38.1(4) . . . . ?
B3 B4 B9 B8 -6.2(5) . . . . ?
B3 B4 B9 B2 89.3(4) . . . . ?
B3 B4 B9 B6 57.7(6) . . . . ?
B3 B10 B8 K1 -97.3(4) . . . 2_675 ?
B3 B10 B8 K1 176.5(4) . . . . ?
B3 B10 B8 B9 97.9(4) . . . . ?
B3 B10 B8 B5 0.0(6) . . . . ?
B3 B10 B8 B6 67.1(5) . . . . ?
B3 B10 B8 B7 -31.1(4) . . . . ?
B3 B10 B9 K1 175.1(4) . . . . ?
B3 B10 B9 B4 37.9(4) . . . . ?
B3 B10 B9 B8 -106.6(4) . . . . ?
B3 B10 B9 B2 -9.3(5) . . . . ?
B3 B10 B9 B6 -77.6(5) . . . . ?
B3 B10 B7 K1 -146.7(3) . . . 2_675 ?
B3 B10 B7 B8 146.8(4) . . . . ?
B3 B10 B7 B1 49.4(4) . . . . ?
B3 B10 B7 B5 116.8(4) . . . . ?
B3 B1 B7 K1 172.5(7) . . . 2_675 ?
B3 B1 B7 B10 -45.2(3) . . . . ?
B3 B1 B7 B8 -106.2(4) . . . . ?
B3 B1 B7 B5 -150.5(4) . . . . ?
B4 C1 B3 B10 -34.0(4) . . . . ?
B4 C1 B3 B1 -124.6(4) . . . . ?
B4 C1 B3 B7 -98.7(4) . . . . ?
B4 C1 B1 C2 -76.4(4) . . . . ?
B4 C1 B1 B3 53.6(4) . . . . ?
B4 C1 B1 B5 -28.0(6) . . . . ?
B4 C1 B1 B7 29.0(5) . . . . ?
B4 C1 B2 C2 132.5(4) . . . . ?
B4 C1 B2 B9 26.6(4) . . . . ?
B4 C1 B2 B6 84.1(5) . . . . ?
B4 B3 B10 B8 -101.9(4) . . . . ?
B4 B3 B10 B9 -37.8(4) . . . . ?
B4 B3 B10 B7 -133.1(4) . . . . ?
B4 B3 B7 K1 100.2(5) . . . 2_675 ?
B4 B3 B7 B10 41.1(4) . . . . ?
B4 B3 B7 B8 11.1(5) . . . . ?
B4 B3 B7 B1 -85.2(4) . . . . ?
B4 B3 B7 B5 -53.4(6) . . . . ?
B4 B10 B8 K1 111.1(3) . . . . ?
B4 B10 B8 K1 -162.7(3) . . . 2_675 ?
B4 B10 B8 B9 32.5(4) . . . . ?
B4 B10 B8 B5 -65.4(5) . . . . ?
B4 B10 B8 B6 1.6(6) . . . . ?
B4 B10 B8 B7 -96.5(4) . . . . ?
B4 B10 B9 K1 137.1(3) . . . . ?
B4 B10 B9 B8 -144.6(4) . . . . ?
B4 B10 B9 B2 -47.2(4) . . . . ?
B4 B10 B9 B6 -115.6(4) . . . . ?
B4 B10 B7 K1 172.2(3) . . . 2_675 ?
B4 B10 B7 B3 -41.1(4) . . . . ?
B4 B10 B7 B8 105.6(4) . . . . ?
B4 B10 B7 B1 8.3(5) . . . . ?
B4 B10 B7 B5 75.7(5) . . . . ?
B4 B9 B2 C1 -25.5(3) . . . . ?
B4 B9 B2 C2 -126.9(4) . . . . ?
B4 B9 B2 B6 -150.6(4) . . . . ?
B4 B9 B6 C2 6.3(6) . . . . ?
B4 B9 B6 B8 -94.4(5) . . . . ?
B4 B9 B6 B5 -54.1(6) . . . . ?
B4 B9 B6 B2 31.2(4) . . . . ?
B10 B3 B4 C1 142.1(4) . . . . ?
B10 B3 B4 B9 38.8(4) . . . . ?
B10 B3 B4 B2 99.8(4) . . . . ?
B10 B3 B7 K1 59.0(5) . . . 2_675 ?
B10 B3 B7 B8 -30.0(4) . . . . ?
B10 B3 B7 B1 -126.3(4) . . . . ?
B10 B3 B7 B5 -94.5(5) . . . . ?
B10 B4 B9 K1 -49.6(3) . . . . ?
B10 B4 B9 B8 31.9(4) . . . . ?
B10 B4 B9 B2 127.4(4) . . . . ?
B10 B4 B9 B6 95.8(5) . . . . ?
B10 B8 B9 K1 84.4(3) . . . . ?
B10 B8 B9 B4 -31.7(4) . . . . ?
B10 B8 B9 B2 -98.3(4) . . . . ?
B10 B8 B9 B6 -147.6(4) . . . . ?
B10 B8 B5 C2 73.4(5) . . . . ?
B10 B8 B5 B1 13.6(5) . . . . ?
B10 B8 B5 B6 106.0(4) . . . . ?
B10 B8 B5 B7 -31.2(4) . . . . ?
B10 B8 B6 C2 -70.1(5) . . . . ?
B10 B8 B6 B9 30.8(4) . . . . ?
B10 B8 B6 B5 -103.2(4) . . . . ?
B10 B8 B6 B2 -14.3(5) . . . . ?
B10 B8 B7 K1 -108.8(3) . . . 2_675 ?
B10 B8 B7 B3 29.8(4) . . . . ?
B10 B8 B7 B1 98.8(4) . . . . ?
B10 B8 B7 B5 146.5(4) . . . . ?
B10 B9 B2 C1 18.8(5) . . . . ?
B10 B9 B2 C2 -82.6(4) . . . . ?
B10 B9 B2 B4 44.3(4) . . . . ?
B10 B9 B2 B6 -106.3(4) . . . . ?
B10 B9 B6 C2 71.3(5) . . . . ?
B10 B9 B6 B8 -29.4(4) . . . . ?
B10 B9 B6 B5 10.9(5) . . . . ?
B10 B9 B6 B2 96.2(4) . . . . ?
B8 B10 B9 K1 -78.3(3) . . . . ?
B8 B10 B9 B4 144.6(4) . . . . ?
B8 B10 B9 B2 97.3(4) . . . . ?
B8 B10 B9 B6 29.0(4) . . . . ?
B8 B10 B7 K1 66.5(3) . . . 2_675 ?
B8 B10 B7 B3 -146.8(4) . . . . ?
B8 B10 B7 B1 -97.4(4) . . . . ?
B8 B10 B7 B5 -29.9(4) . . . . ?
B8 B9 B2 C1 79.9(4) . . . . ?
B8 B9 B2 C2 -21.4(5) . . . . ?
B8 B9 B2 B4 105.4(4) . . . . ?
B8 B9 B2 B6 -45.2(3) . . . . ?
B8 B9 B6 C2 100.7(4) . . . . ?
B8 B9 B6 B5 40.3(4) . . . . ?
B8 B9 B6 B2 125.6(4) . . . . ?
B8 B5 B6 C2 -142.0(4) . . . . ?
B8 B5 B6 B9 -41.0(4) . . . . ?
B8 B5 B6 B2 -99.7(4) . . . . ?
B8 B5 B7 K1 -68.7(3) . . . 2_675 ?
B8 B5 B7 B3 94.8(5) . . . . ?
B8 B5 B7 B10 30.2(4) . . . . ?
B8 B5 B7 B1 127.0(4) . . . . ?
B9 B4 B10 K1 45.6(3) . . . . ?
B9 B4 B10 B3 -137.5(4) . . . . ?
B9 B4 B10 B8 -32.5(4) . . . . ?
B9 B4 B10 B7 -96.4(4) . . . . ?
B9 B10 B8 K1 78.6(2) . . . . ?
B9 B10 B8 K1 164.9(3) . . . 2_675 ?
B9 B10 B8 B5 -97.9(4) . . . . ?
B9 B10 B8 B6 -30.8(4) . . . . ?
B9 B10 B8 B7 -128.9(4) . . . . ?
B9 B10 B7 K1 110.3(3) . . . 2_675 ?
B9 B10 B7 B3 -103.0(4) . . . . ?
B9 B10 B7 B8 43.7(3) . . . . ?
B9 B10 B7 B1 -53.6(4) . . . . ?
B9 B10 B7 B5 13.8(5) . . . . ?
B9 B8 B5 C2 8.6(5) . . . . ?
B9 B8 B5 B1 -51.2(4) . . . . ?
B9 B8 B5 B6 41.2(4) . . . . ?
B9 B8 B5 B7 -96.1(4) . . . . ?
B9 B8 B6 C2 -100.9(4) . . . . ?
B9 B8 B6 B5 -133.9(4) . . . . ?
B9 B8 B6 B2 -45.0(3) . . . . ?
B9 B8 B7 K1 -153.1(3) . . . 2_675 ?
B9 B8 B7 B3 -14.5(5) . . . . ?
B9 B8 B7 B10 -44.3(3) . . . . ?
B9 B8 B7 B1 54.5(5) . . . . ?
B9 B8 B7 B5 102.2(4) . . . . ?
B1 C1 B3 B4 124.6(4) . . . . ?
B1 C1 B3 B10 90.5(4) . . . . ?
B1 C1 B3 B7 25.9(4) . . . . ?
B1 C1 B4 B3 -58.4(4) . . . . ?
B1 C1 B4 B10 -24.5(5) . . . . ?
B1 C1 B4 B9 40.9(5) . . . . ?
B1 C1 B4 B2 69.9(4) . . . . ?
B1 C1 B2 C2 14.4(4) . . . . ?
B1 C1 B2 B4 -118.1(4) . . . . ?
B1 C1 B2 B9 -91.5(4) . . . . ?
B1 C1 B2 B6 -34.0(5) . . . . ?
B1 C2 B5 B8 -94.6(4) . . . . ?
B1 C2 B5 B6 -128.2(4) . . . . ?
B1 C2 B5 B7 -29.0(4) . . . . ?
B1 C2 B2 C1 -13.8(3) . . . . ?
B1 C2 B2 B4 34.7(5) . . . . ?
B1 C2 B2 B9 92.2(4) . . . . ?
B1 C2 B2 B6 117.1(4) . . . . ?
B1 C2 B6 B8 18.8(5) . . . . ?
B1 C2 B6 B9 -45.6(5) . . . . ?
B1 C2 B6 B5 52.7(4) . . . . ?
B1 C2 B6 B2 -71.8(4) . . . . ?
B1 B3 B4 C1 41.9(3) . . . . ?
B1 B3 B4 B10 -100.1(4) . . . . ?
B1 B3 B4 B9 -61.4(4) . . . . ?
B1 B3 B4 B2 -0.4(4) . . . . ?
B1 B3 B10 B4 88.7(4) . . . . ?
B1 B3 B10 B8 -13.2(5) . . . . ?
B1 B3 B10 B9 51.0(5) . . . . ?
B1 B3 B10 B7 -44.4(3) . . . . ?
B1 B3 B7 K1 -174.7(5) . . . 2_675 ?
B1 B3 B7 B10 126.3(4) . . . . ?
B1 B3 B7 B8 96.3(4) . . . . ?
B1 B3 B7 B5 31.8(4) . . . . ?
B1 B5 B6 C2 -42.2(3) . . . . ?
B1 B5 B6 B8 99.8(4) . . . . ?
B1 B5 B6 B9 58.8(4) . . . . ?
B1 B5 B6 B2 0.1(4) . . . . ?
B1 B5 B7 K1 164.2(3) . . . 2_675 ?
B1 B5 B7 B3 -32.3(4) . . . . ?
B1 B5 B7 B10 -96.8(4) . . . . ?
B1 B5 B7 B8 -127.0(4) . . . . ?
B5 C2 B1 C1 132.2(4) . . . . ?
B5 C2 B1 B3 83.6(5) . . . . ?
B5 C2 B1 B7 26.7(4) . . . . ?
B5 C2 B2 C1 -76.9(4) . . . . ?
B5 C2 B2 B4 -28.5(7) . . . . ?
B5 C2 B2 B9 29.1(5) . . . . ?
B5 C2 B2 B6 53.9(4) . . . . ?
B5 C2 B6 B8 -33.9(4) . . . . ?
B5 C2 B6 B9 -98.2(4) . . . . ?
B5 C2 B6 B2 -124.5(4) . . . . ?
B5 B8 B9 K1 -169.3(3) . . . . ?
B5 B8 B9 B4 74.6(5) . . . . ?
B5 B8 B9 B10 106.3(4) . . . . ?
B5 B8 B9 B2 8.1(5) . . . . ?
B5 B8 B9 B6 -41.3(4) . . . . ?
B5 B8 B6 C2 33.0(4) . . . . ?
B5 B8 B6 B9 133.9(4) . . . . ?
B5 B8 B6 B2 88.9(4) . . . . ?
B5 B8 B7 K1 104.7(3) . . . 2_675 ?
B5 B8 B7 B3 -116.7(4) . . . . ?
B5 B8 B7 B10 -146.5(4) . . . . ?
B5 B8 B7 B1 -47.7(4) . . . . ?
B5 B1 B7 K1 -37.0(6) . . . 2_675 ?
B5 B1 B7 B3 150.5(4) . . . . ?
B5 B1 B7 B10 105.3(4) . . . . ?
B5 B1 B7 B8 44.3(3) . . . . ?
C37 O2 C38 C40 -6.1(7) . . . . ?
B2 C1 B3 B4 52.1(4) . . . . ?
B2 C1 B3 B10 18.1(6) . . . . ?
B2 C1 B3 B1 -72.4(4) . . . . ?
B2 C1 B3 B7 -46.5(5) . . . . ?
B2 C1 B4 B3 -128.3(4) . . . . ?
B2 C1 B4 B10 -94.4(4) . . . . ?
B2 C1 B4 B9 -28.9(4) . . . . ?
B2 C1 B1 C2 -13.8(3) . . . . ?
B2 C1 B1 B3 116.2(4) . . . . ?
B2 C1 B1 B5 34.6(5) . . . . ?
B2 C1 B1 B7 91.6(4) . . . . ?
B2 C2 B1 C1 14.4(4) . . . . ?
B2 C2 B1 B3 -34.1(5) . . . . ?
B2 C2 B1 B5 -117.7(4) . . . . ?
B2 C2 B1 B7 -91.0(4) . . . . ?
B2 C2 B5 B8 -24.5(5) . . . . ?
B2 C2 B5 B1 70.1(4) . . . . ?
B2 C2 B5 B6 -58.1(4) . . . . ?
B2 C2 B5 B7 41.1(5) . . . . ?
B2 C2 B6 B8 90.6(4) . . . . ?
B2 C2 B6 B9 26.3(4) . . . . ?
B2 C2 B6 B5 124.5(4) . . . . ?
B2 B4 B10 K1 90.3(4) . . . . ?
B2 B4 B10 B3 -92.8(4) . . . . ?
B2 B4 B10 B8 12.3(5) . . . . ?
B2 B4 B10 B9 44.8(3) . . . . ?
B2 B4 B10 B7 -51.6(4) . . . . ?
B2 B4 B9 K1 -176.9(4) . . . . ?
B2 B4 B9 B10 -127.4(4) . . . . ?
B2 B4 B9 B8 -95.5(4) . . . . ?
B2 B4 B9 B6 -31.6(4) . . . . ?
B2 B9 B6 C2 -24.9(4) . . . . ?
B2 B9 B6 B8 -125.6(4) . . . . ?
B2 B9 B6 B5 -85.3(4) . . . . ?
B6 C2 B1 C1 81.5(4) . . . . ?
B6 C2 B1 B3 32.9(6) . . . . ?
B6 C2 B1 B5 -50.7(4) . . . . ?
B6 C2 B1 B7 -24.0(5) . . . . ?
B6 C2 B5 B8 33.6(4) . . . . ?
B6 C2 B5 B1 128.2(4) . . . . ?
B6 C2 B5 B7 99.2(4) . . . . ?
B6 C2 B2 C1 -130.8(4) . . . . ?
B6 C2 B2 B4 -82.4(5) . . . . ?
B6 C2 B2 B9 -24.8(4) . . . . ?
B6 B8 B9 K1 -128.0(3) . . . . ?
B6 B8 B9 B4 116.0(4) . . . . ?
B6 B8 B9 B10 147.6(4) . . . . ?
B6 B8 B9 B2 49.4(4) . . . . ?
B6 B8 B5 C2 -32.6(4) . . . . ?
B6 B8 B5 B1 -92.4(4) . . . . ?
B6 B8 B5 B7 -137.3(4) . . . . ?
B6 B8 B7 K1 143.4(4) . . . 2_675 ?
B6 B8 B7 B3 -77.9(5) . . . . ?
B6 B8 B7 B10 -107.8(4) . . . . ?
B6 B8 B7 B1 -9.0(5) . . . . ?
B6 B8 B7 B5 38.7(4) . . . . ?
B6 B9 B2 C1 125.1(4) . . . . ?
B6 B9 B2 C2 23.7(3) . . . . ?
B6 B9 B2 B4 150.6(4) . . . . ?
B6 B5 B7 K1 -106.7(3) . . . 2_675 ?
B6 B5 B7 B3 56.8(6) . . . . ?
B6 B5 B7 B10 -7.7(5) . . . . ?
B6 B5 B7 B8 -37.9(4) . . . . ?
B6 B5 B7 B1 89.1(4) . . . . ?
B7 B3 B4 C1 100.3(4) . . . . ?
B7 B3 B4 B10 -41.8(4) . . . . ?
B7 B3 B4 B9 -3.0(5) . . . . ?
B7 B3 B4 B2 58.0(4) . . . . ?
B7 B3 B10 B4 133.1(4) . . . . ?
B7 B3 B10 B8 31.2(4) . . . . ?
B7 B3 B10 B9 95.3(4) . . . . ?
B7 B10 B8 K1 -66.2(3) . . . 2_675 ?
B7 B10 B8 K1 -152.4(3) . . . . ?
B7 B10 B8 B9 128.9(4) . . . . ?
B7 B10 B8 B5 31.0(4) . . . . ?
B7 B10 B8 B6 98.1(4) . . . . ?
B7 B10 B9 K1 -122.4(3) . . . . ?
B7 B10 B9 B4 100.5(4) . . . . ?
B7 B10 B9 B8 -44.1(3) . . . . ?
B7 B10 B9 B2 53.3(4) . . . . ?
B7 B10 B9 B6 -15.1(5) . . . . ?
B7 B8 B9 K1 128.5(3) . . . . ?
B7 B8 B9 B4 12.4(5) . . . . ?
B7 B8 B9 B10 44.1(3) . . . . ?
B7 B8 B9 B2 -54.2(4) . . . . ?
B7 B8 B9 B6 -103.5(4) . . . . ?
B7 B8 B5 C2 104.7(4) . . . . ?
B7 B8 B5 B1 44.9(3) . . . . ?
B7 B8 B5 B6 137.3(4) . . . . ?
B7 B8 B6 C2 -5.1(5) . . . . ?
B7 B8 B6 B9 95.8(4) . . . . ?
B7 B8 B6 B5 -38.1(4) . . . . ?
B7 B8 B6 B2 50.8(5) . . . . ?
B7 B5 B6 C2 -102.9(4) . . . . ?
B7 B5 B6 B8 39.1(4) . . . . ?
B7 B5 B6 B9 -1.9(5) . . . . ?
B7 B5 B6 B2 -60.6(4) . . . . ?
C38 O2 C37 C39 27.6(6) . . . . ?
C38 C40 C39 C37 33.6(7) . . . . ?
C34 C35 C36 O1 9.9(13) . . . . ?
C33 O1 C36 C35 -27.8(13) . . . . ?
C33 C34 C35 C36 12.2(12) . . . . ?
C35 C34 C33 O1 -29.8(12) . . . . ?
C36 O1 C33 C34 33.3(11) . . . . ?
O3 C44 C43 C42 -13.0(17) . . . . ?
C44 O3 C41 C42 -29.5(18) . . . . ?
C44 C43 C42A C41A -30(4) . . . . ?
C43 C44 O3A K1 -170(3) . . . . ?
C43 C44 O3A C41A 2(4) . . . . ?
C43 C42 C41 O3 20.0(19) . . . . ?
C41 O3 C44 C43 28.1(17) . . . . ?
C41 C42 C43 C44 -4.8(19) . . . . ?
O3A C44 C43 C42A 20(3) . . . . ?
O3A C41A C42A C43 28(4) . . . . ?
C42A C41A O3A K1 153(3) . . . . ?
C42A C41A O3A C44 -21(5) . . . . ?
